data_7050437
loop_
_publ_author_name
'Braga, Susana S.'
'Gon\,calves, Isabel S.'
'Herdtweck, E.'
'Teixeira-Dias, Jos\'e J. C.'

_publ_section_title
;
 Solid state inclusion compound of S-ibuprofen in \b-cyclodextrin:
 structure and characterisationElectronic supplementary information
 (ESI) available: crystal and data collection parameters and relevant
 O&#x22EF;O contacts (divided in six different groups) for
 \bCD&#x2236;S-Ibu. See: http://www.rsc.org/suppdata/nj/b2/b207272f/
;
_journal_issue 3
_journal_name_full 'New Journal of Chemistry'
_journal_page_first 597
_journal_paper_doi 10.1039/b207272f
_journal_volume 27
_journal_year 2003
_chemical_absolute_configuration unk
_chemical_compound_source 'see text'
_chemical_formula_moiety '2(C42 H70 O35), C13 H18 O2, 25(H2 O)'
_chemical_formula_sum 'C97 H208 O97'
_chemical_formula_weight 2926.61
_chemical_name_systematic
;
? 
;
_space_group_IT_number 5
_symmetry_cell_setting monoclinic
_symmetry_space_group_name_Hall 'C 2y'
_symmetry_space_group_name_H-M 'C 1 2 1'
_atom_sites_solution_hydrogens difmap
_atom_sites_solution_primary direct
_atom_sites_solution_secondary difmap
_audit_creation_date 25-Jun-01
_audit_creation_method 'PLATON <TABLE ACC> option'
_audit_update_record
;
29-Jul-02  Updated by the Author E.H.
Textwriting by E.H.
Checkcif    OK
2-Aug-02  Updated by the Author E.H.
;
_cell_angle_alpha 90
_cell_angle_beta 109.026(1)
_cell_angle_gamma 90
_cell_formula_units_Z 2
_cell_length_a 19.4095(4)
_cell_length_b 24.4145(5)
_cell_length_c 15.8976(2)
_cell_measurement_reflns_used 22688
_cell_measurement_temperature 123(1)
_cell_measurement_theta_max 25.34
_cell_measurement_theta_min 1.67
_cell_volume 7121.9(2)
_computing_cell_refinement 'DENZO (Nonius, 2001b)'
_computing_data_collection 'Kappa-CCD Control Software (Nonius, 2001a)'
_computing_data_reduction 'DENZO (Nonius, 2001b)'
_computing_molecular_graphics 'PLATON (Spek, 2001)'
_computing_publication_material 'PLATON (Spek, 2001)'
_computing_structure_refinement 'SHELXL97 (Sheldrick, 1998)'
_computing_structure_solution 'SIR92 (Altomare, 1994)'
_diffrn_ambient_temperature 123(1)
_diffrn_detector 'CCD plate'
_diffrn_detector_area_resol_mean 18
_diffrn_measured_fraction_theta_full 0.912
_diffrn_measured_fraction_theta_max 0.912
_diffrn_measurement_device 'four-circle diffractometer'
_diffrn_measurement_device_type 'Kappa CCD (Nonius)'
_diffrn_measurement_method ' phi- and omega-rotation '
_diffrn_radiation_monochromator graphite
_diffrn_radiation_source 'NONIUS FR 591 rotating anode'
_diffrn_radiation_type 'Mo K\a'
_diffrn_radiation_wavelength 0.71073
_diffrn_reflns_av_R_equivalents 0.022
_diffrn_reflns_av_sigmaI/netI 0.0328
_diffrn_reflns_limit_h_max 22
_diffrn_reflns_limit_h_min -14
_diffrn_reflns_limit_k_max 29
_diffrn_reflns_limit_k_min -15
_diffrn_reflns_limit_l_max 14
_diffrn_reflns_limit_l_min -14
_diffrn_reflns_number 10322
_diffrn_reflns_theta_full 25.34
_diffrn_reflns_theta_max 25.34
_diffrn_reflns_theta_min 1.67
_diffrn_standards_decay_% 0
_diffrn_standards_interval_count 0
_diffrn_standards_interval_time .
_diffrn_standards_number 0
_exptl_absorpt_coefficient_mu 0.121
_exptl_absorpt_correction_type none
_exptl_absorpt_process_details
; 
not applied
;
_exptl_crystal_colour colorless
_exptl_crystal_density_diffrn 1.365
_exptl_crystal_density_meas ?
_exptl_crystal_density_method none
_exptl_crystal_description fragment
_exptl_crystal_F_000 3132
_exptl_crystal_size_max 0.54
_exptl_crystal_size_mid 0.45
_exptl_crystal_size_min 0.34
_refine_diff_density_max 0.577
_refine_diff_density_min -0.416
_refine_diff_density_rms 0.069
_refine_ls_abs_structure_details 'Flack H D (1983), Acta Cryst. A39, 876-881'
_refine_ls_abs_structure_Flack 0.4(13)
_refine_ls_goodness_of_fit_ref 1.022
_refine_ls_hydrogen_treatment mixed
_refine_ls_matrix_type full
_refine_ls_number_parameters 882
_refine_ls_number_reflns 6096
_refine_ls_number_restraints 1
_refine_ls_restrained_S_all 1.022
_refine_ls_R_factor_all 0.0726
_refine_ls_R_factor_gt 0.0717
_refine_ls_shift/su_max 0.001
_refine_ls_shift/su_mean 0.000
_refine_ls_structure_factor_coef Fsqd
_refine_ls_weighting_details 'w=1/[\s^2^(Fo^2^)+(0.1591P)^2^+11.8185P]  where P=(Fo^2^+2Fc^2^)/3'
_refine_ls_weighting_scheme sigma
_refine_ls_wR_factor_gt 0.1951
_refine_ls_wR_factor_ref 0.1968
_reflns_number_gt 5978
_reflns_number_total 6096
_reflns_threshold_expression >2sigma(I)
_cod_data_source_file b207272f.txt
_cod_data_source_block ISAC-4074-123
_cod_depositor_comments
;
The following automatic conversions were performed:
'_symmetry_cell_setting' value 'Monoclinic' changed to 'monoclinic'
according to '/home/saulius/struct/CIF-dictionaries/cif_core.dic'
dictionary named 'cif_core.dic' version 2.4.1 from 2010-06-29.

Automatic conversion script
Id: cif_fix_enum 1527 2010-12-29 10:47:43Z saulius 

The following automatic conversions were performed:

'_exptl_crystal_density_meas' value 'none' was changed to '?' - the
value is perceived as not measured.

Automatic conversion script
Id: cif_fix_values 3008 2015-01-20 13:52:24Z robertas 
;
_cod_original_sg_symbol_H-M 'C 2'
_cod_database_code 7050437

loop_
_symmetry_equiv_pos_as_xyz
x,y,z
-x,y,-z
1/2+x,1/2+y,z
1/2-x,1/2+y,-z

loop_
_atom_site_aniso_label
_atom_site_aniso_U_11
_atom_site_aniso_U_22
_atom_site_aniso_U_33
_atom_site_aniso_U_23
_atom_site_aniso_U_13
_atom_site_aniso_U_12
O1 0.027(2) 0.0242(17) 0.028(2) -0.0020(13) 0.0059(17) 0.0038(13)
O2 0.031(2) 0.0334(18) 0.020(2) -0.0086(14) -0.0006(16) 0.0092(15)
O3 0.022(2) 0.0352(19) 0.030(2) 0.0115(15) 0.0020(17) -0.0065(14)
O4 0.027(3) 0.035(2) 0.030(2) 0.0066(15) 0.0082(18) 0.0028(14)
O5 0.068(4) 0.059(3) 0.050(3) -0.011(2) -0.002(3) 0.018(3)
O6 0.027(3) 0.0332(18) 0.027(2) -0.0009(15) 0.0032(17) 0.0111(15)
O7 0.039(3) 0.034(2) 0.024(2) -0.0024(15) 0.0018(18) 0.0090(16)
O8 0.034(3) 0.040(2) 0.032(3) 0.0056(17) 0.0161(19) -0.0008(16)
O9 0.043(3) 0.035(2) 0.033(3) 0.0023(16) 0.018(2) 0.0136(17)
O10 0.066(4) 0.052(3) 0.054(3) 0.008(2) 0.014(3) 0.021(2)
O11 0.040(3) 0.049(2) 0.032(3) 0.0103(18) -0.002(2) 0.0065(18)
O12 0.032(3) 0.043(2) 0.021(2) 0.0056(15) 0.0038(17) 0.0121(16)
O13 0.066(4) 0.035(2) 0.034(3) 0.0052(17) 0.022(2) 0.0181(19)
O14 0.062(4) 0.0292(19) 0.031(3) -0.0005(16) 0.017(2) 0.0084(17)
O15 0.049(3) 0.044(2) 0.022(3) 0.0100(17) 0.004(2) -0.0014(18)
O16 0.036(3) 0.040(2) 0.032(3) 0.0020(16) 0.013(2) -0.0104(16)
O17 0.057(4) 0.082(4) 0.022(3) 0.015(2) 0.004(2) 0.005(3)
O18 0.040(3) 0.051(2) 0.031(3) 0.0003(18) 0.005(2) 0.0017(18)
O19 0.036(3) 0.059(3) 0.029(3) -0.0055(19) 0.0041(19) -0.0057(19)
O20A 0.37(4) 0.140(15) 0.142(17) 0.091(13) 0.20(2) 0.111(18)
O21 0.040(3) 0.047(2) 0.037(3) 0.0021(18) 0.013(2) -0.0158(18)
O22 0.046(3) 0.059(3) 0.025(3) 0.0068(19) 0.013(2) -0.007(2)
O23 0.058(3) 0.042(2) 0.030(3) -0.0070(18) 0.014(2) -0.0197(19)
O24 0.036(3) 0.062(3) 0.020(3) -0.0072(18) 0.0093(19) -0.0146(18)
O25 0.087(6) 0.117(6) 0.068(5) 0.035(4) 0.044(4) 0.020(4)
O26 0.025(3) 0.0277(18) 0.034(2) -0.0080(14) 0.0133(17) -0.0012(14)
O27 0.059(4) 0.062(3) 0.041(3) -0.005(2) 0.034(2) -0.025(2)
O28 0.040(3) 0.039(2) 0.040(3) -0.0089(17) 0.012(2) -0.0132(17)
O29 0.047(3) 0.036(2) 0.025(3) -0.0053(16) 0.0066(19) -0.0118(17)
O30 0.203(13) 0.183(10) 0.174(11) -0.126(9) 0.150(10) -0.119(9)
O31 0.028(2) 0.0186(15) 0.027(2) -0.0053(13) 0.0036(16) 0.0002(13)
O32 0.029(3) 0.037(2) 0.036(3) -0.0154(16) 0.0078(18) 0.0013(15)
O33 0.032(2) 0.0252(17) 0.034(3) -0.0056(15) 0.0006(18) -0.0014(14)
O34 0.036(3) 0.039(2) 0.022(2) -0.0003(15) 0.0002(18) -0.0108(16)
O35 0.035(3) 0.040(2) 0.039(3) -0.0185(17) 0.009(2) -0.0024(17)
C1 0.022(3) 0.023(2) 0.030(4) -0.0071(19) -0.006(2) 0.0002(18)
C2 0.027(3) 0.022(2) 0.028(4) -0.0018(19) -0.002(2) -0.0074(18)
C3 0.028(3) 0.025(2) 0.024(3) -0.0015(19) 0.005(2) -0.0071(19)
C4 0.032(3) 0.019(2) 0.026(3) -0.0045(18) 0.006(2) 0.0052(18)
C5 0.038(4) 0.028(2) 0.024(4) -0.002(2) 0.004(3) 0.010(2)
C6 0.054(5) 0.058(4) 0.031(4) -0.001(3) 0.017(3) 0.023(3)
C7 0.023(3) 0.035(3) 0.029(4) 0.001(2) -0.002(2) 0.0033(19)
C8 0.026(3) 0.035(3) 0.030(4) 0.003(2) 0.008(2) 0.000(2)
C9 0.028(3) 0.030(3) 0.032(4) -0.004(2) 0.008(3) 0.008(2)
C10 0.029(4) 0.034(3) 0.027(4) -0.002(2) 0.012(3) 0.008(2)
C11 0.037(4) 0.034(3) 0.029(4) -0.003(2) 0.009(3) 0.012(2)
C12 0.066(6) 0.047(3) 0.034(4) -0.007(3) 0.017(4) 0.019(3)
C13 0.038(4) 0.033(3) 0.028(4) 0.007(2) 0.011(3) 0.015(2)
C14 0.042(4) 0.032(3) 0.036(4) 0.011(2) 0.013(3) 0.021(2)
C15 0.056(5) 0.033(3) 0.016(4) 0.005(2) 0.006(3) 0.018(2)
C16 0.038(4) 0.039(3) 0.022(4) 0.008(2) 0.003(3) 0.012(2)
C17 0.033(4) 0.043(3) 0.027(4) 0.007(2) 0.005(3) 0.016(2)
C18 0.033(4) 0.070(4) 0.022(4) 0.007(3) 0.007(3) 0.008(3)
C19 0.057(5) 0.052(4) 0.027(4) 0.020(3) -0.006(3) 0.001(3)
C20 0.044(5) 0.048(3) 0.031(4) 0.013(3) 0.001(3) -0.003(3)
C21 0.030(4) 0.052(3) 0.012(3) -0.001(2) 0.003(2) -0.004(2)
C22 0.043(5) 0.053(4) 0.023(4) 0.007(2) 0.006(3) 0.000(3)
C23A 0.068(7) 0.076(5) 0.025(5) 0.004(3) 0.005(4) 0.003(4)
C24A 0.079(8) 0.115(8) 0.023(5) -0.003(4) 0.015(4) 0.014(5)
C25 0.044(4) 0.047(3) 0.019(4) 0.003(2) 0.012(3) -0.015(3)
C26 0.049(5) 0.046(3) 0.031(4) -0.006(3) 0.019(3) -0.025(3)
C27 0.048(4) 0.048(3) 0.016(4) 0.000(2) 0.007(3) -0.024(3)
C28 0.033(4) 0.049(3) 0.030(4) 0.004(3) 0.007(3) -0.017(2)
C29 0.040(5) 0.057(4) 0.020(4) -0.006(3) 0.004(3) -0.010(3)
C30 0.069(7) 0.091(6) 0.017(5) 0.002(3) 0.006(4) 0.010(4)
C31 0.043(5) 0.055(4) 0.034(4) -0.004(3) 0.020(3) -0.020(3)
C32 0.026(4) 0.046(3) 0.043(4) -0.004(3) 0.019(3) -0.011(2)
C33 0.021(3) 0.043(3) 0.026(4) 0.001(2) 0.012(2) -0.005(2)
C34 0.034(4) 0.043(3) 0.040(4) -0.008(3) 0.023(3) -0.012(2)
C35 0.055(5) 0.059(4) 0.033(5) -0.007(3) 0.025(3) -0.020(3)
C36 0.158(14) 0.110(8) 0.051(7) -0.034(6) 0.067(7) -0.052(8)
C37 0.034(4) 0.031(3) 0.041(4) -0.013(2) 0.009(3) 0.007(2)
C38 0.028(3) 0.022(2) 0.034(4) -0.006(2) -0.005(3) 0.0058(18)
C39 0.037(4) 0.022(2) 0.030(4) 0.002(2) 0.010(3) 0.0025(19)
C40 0.023(3) 0.024(2) 0.023(3) -0.0057(19) -0.003(2) 0.0058(18)
C41 0.031(3) 0.027(2) 0.026(3) -0.005(2) 0.003(2) 0.0039(19)
C42 0.035(4) 0.038(3) 0.031(4) -0.007(2) 0.004(3) -0.006(2)
O20B 0.061(10) 0.078(9) 0.033(8) -0.025(6) -0.005(6) 0.013(6)
C23B 0.068(7) 0.076(5) 0.025(5) 0.004(3) 0.005(4) 0.003(4)
C24B 0.079(8) 0.115(8) 0.023(5) -0.003(4) 0.015(4) 0.014(5)
O36 0.093(11) 0.084(8) 0.251(19) 0.0000 -0.048(11) 0.0000
O37 0.047(7) 0.075(6) 0.189(12) 0.0000 0.020(7) 0.0000
O38 0.026(4) 0.031(3) 0.056(4) 0.0000 0.005(3) 0.0000
O39 0.146(8) 0.133(7) 0.057(4) -0.007(4) 0.020(4) -0.085(6)
O40 0.136(7) 0.079(4) 0.067(5) -0.025(3) 0.013(4) -0.001(4)
O41 0.27(2) 0.099(8) 0.45(3) 0.103(12) -0.25(2) -0.069(10)
O42 0.033(3) 0.037(2) 0.038(3) -0.0062(17) 0.0061(19) -0.0042(16)
O43 0.053(4) 0.060(3) 0.054(3) -0.005(2) 0.015(3) -0.013(2)
O44 0.038(3) 0.044(2) 0.057(3) 0.011(2) 0.011(2) -0.0083(18)
O45 0.37(3) 0.200(17) 0.41(3) 0.16(2) -0.17(3) -0.16(2)
O46 0.068(5) 0.084(4) 0.063(4) 0.020(3) 0.008(3) -0.025(3)
O47 0.081(6) 0.068(4) 0.271(13) -0.043(6) 0.066(7) 0.013(4)
O48 0.059(6) 0.144(8) 0.175(10) -0.036(6) 0.030(6) -0.005(5)
O49 0.55(4) 0.251(18) 0.26(2) -0.059(15) 0.25(2) -0.28(2)

loop_
_atom_site_label
_atom_site_type_symbol
_atom_site_thermal_displace_type
_atom_site_fract_x
_atom_site_fract_y
_atom_site_fract_z
_atom_site_occupancy
_atom_site_U_iso_or_equiv
_atom_site_calc_flag
_atom_site_refinement_flags
O1 O Uani 0.7281(2) 0.57971(13) 0.7749(3) 1.000 0.0271(11) . .
O2 O Uani 0.6040(2) 0.67246(15) 0.8390(3) 1.000 0.0303(11) . .
O3 O Uani 0.5438(2) 0.70249(15) 0.6012(2) 1.000 0.0306(11) . .
O4 O Uani 0.6797(2) 0.64866(15) 0.6253(3) 1.000 0.0309(14) . .
O5 O Uani 0.7351(3) 0.6560(2) 0.9765(4) 1.000 0.0642(19) . .
O6 O Uani 0.8072(2) 0.41123(15) 0.7881(3) 1.000 0.0304(13) . .
O7 O Uani 0.8289(2) 0.54775(15) 0.8892(3) 1.000 0.0344(14) . .
O8 O Uani 0.8121(2) 0.58999(16) 0.6640(3) 1.000 0.0340(16) . .
O9 O Uani 0.8432(3) 0.47499(15) 0.6602(3) 1.000 0.0356(16) . .
O10 O Uani 0.9038(3) 0.4604(2) 1.0019(4) 1.000 0.0587(19) . .
O11 O Uani 0.6730(3) 0.27054(18) 0.7574(3) 1.000 0.0437(16) . .
O12 O Uani 0.8464(2) 0.33700(15) 0.8834(3) 1.000 0.0332(14) . .
O13 O Uani 0.8506(3) 0.35864(17) 0.6590(3) 1.000 0.0436(18) . .
O14 O Uani 0.7460(3) 0.27410(15) 0.6292(3) 1.000 0.0403(18) . .
O15 O Uani 0.8314(3) 0.24093(16) 0.9687(3) 1.000 0.0402(16) . .
O16 O Uani 0.4289(2) 0.25816(16) 0.6981(3) 1.000 0.0355(16) . .
O17 O Uani 0.6133(3) 0.2217(2) 0.8378(3) 1.000 0.056(2) . .
O18 O Uani 0.6358(3) 0.19596(18) 0.6215(3) 1.000 0.0423(16) . .
O19 O Uani 0.4797(3) 0.20116(19) 0.5760(3) 1.000 0.0429(17) . .
O20A O Uani 0.4901(16) 0.2053(8) 0.9052(14) 0.570(18) 0.189(15) . .
O21 O Uani 0.2613(3) 0.38031(17) 0.6609(3) 1.000 0.0412(16) . .
O22 O Uani 0.3435(3) 0.25431(18) 0.7730(3) 1.000 0.0430(17) . .
O23 O Uani 0.3291(3) 0.21527(18) 0.5472(3) 1.000 0.0434(16) . .
O24 O Uani 0.2263(2) 0.30716(18) 0.5194(3) 1.000 0.0393(17) . .
O25 O Uani 0.2448(4) 0.2935(3) 0.8461(5) 1.000 0.086(3) . .
O26 O Uani 0.2976(2) 0.55758(13) 0.6767(3) 1.000 0.0280(13) . .
O27 O Uani 0.2099(3) 0.4380(2) 0.7400(3) 1.000 0.0497(19) . .
O28 O Uani 0.1543(3) 0.41199(16) 0.5021(3) 1.000 0.0399(16) . .
O29 O Uani 0.1963(3) 0.52345(16) 0.5109(3) 1.000 0.0372(16) . .
O30 O Uani 0.2003(8) 0.5207(5) 0.8388(9) 1.000 0.165(7) . .
O31 O Uani 0.5021(2) 0.64287(12) 0.7238(2) 1.000 0.0258(11) . .
O32 O Uani 0.3281(2) 0.63399(15) 0.7690(3) 1.000 0.0347(16) . .
O33 O Uani 0.2558(2) 0.62721(14) 0.5258(3) 1.000 0.0329(13) . .
O34 O Uani 0.3999(2) 0.66740(16) 0.5549(3) 1.000 0.0346(14) . .
O35 O Uani 0.4322(2) 0.71127(16) 0.8771(3) 1.000 0.0387(16) . .
C1 C Uani 0.5546(3) 0.68533(19) 0.7541(4) 1.000 0.0285(18) . .
C2 C Uani 0.5936(3) 0.69131(19) 0.6861(4) 1.000 0.0283(18) . .
C3 C Uani 0.6396(3) 0.64050(19) 0.6844(4) 1.000 0.0265(16) . .
C4 C Uani 0.6895(3) 0.62953(18) 0.7777(4) 1.000 0.0265(16) . .
C5 C Uani 0.6452(3) 0.6230(2) 0.8410(4) 1.000 0.031(2) . .
C6 C Uani 0.6899(4) 0.6140(3) 0.9371(5) 1.000 0.047(3) . .
C7 C Uani 0.8044(3) 0.5803(2) 0.8104(4) 1.000 0.0315(19) . .
C8 C Uani 0.8355(3) 0.5575(2) 0.7410(4) 1.000 0.0306(19) . .
C9 C Uani 0.8112(3) 0.4977(2) 0.7212(4) 1.000 0.0304(19) . .
C10 C Uani 0.8361(3) 0.4659(2) 0.8068(4) 1.000 0.029(2) . .
C11 C Uani 0.8046(4) 0.4912(2) 0.8743(4) 1.000 0.034(2) . .
C12 C Uani 0.8283(5) 0.4640(3) 0.9634(5) 1.000 0.049(3) . .
C13 C Uani 0.8555(4) 0.3665(2) 0.8118(4) 1.000 0.033(2) . .
C14 C Uani 0.8386(4) 0.3302(2) 0.7301(4) 1.000 0.037(2) . .
C15 C Uani 0.7613(4) 0.3102(2) 0.7029(4) 1.000 0.036(2) . .
C16 C Uani 0.7499(4) 0.2809(2) 0.7827(4) 1.000 0.035(2) . .
C17 C Uani 0.7747(4) 0.3155(2) 0.8677(4) 1.000 0.035(2) . .
C18 C Uani 0.7775(4) 0.2842(3) 0.9494(4) 1.000 0.042(2) . .
C19 C Uani 0.6492(4) 0.2180(3) 0.7729(5) 1.000 0.050(3) . .
C20 C Uani 0.5991(4) 0.1950(3) 0.6865(4) 1.000 0.044(2) . .
C21 C Uani 0.5288(4) 0.2270(2) 0.6552(4) 1.000 0.0323(19) . .
C22 C Uani 0.4949(4) 0.2275(3) 0.7274(4) 1.000 0.041(3) . .
C23A C Uani 0.5494(5) 0.2544(4) 0.8099(5) 0.570(18) 0.059(3) . .
C24A C Uani 0.5189(6) 0.2574(4) 0.8877(6) 0.570(18) 0.073(4) . .
C25 C Uani 0.3656(4) 0.2319(2) 0.7038(4) 1.000 0.036(2) . .
C26 C Uani 0.3067(4) 0.2384(2) 0.6159(4) 1.000 0.041(2) . .
C27 C Uani 0.2877(4) 0.2989(2) 0.5987(4) 1.000 0.038(2) . .
C28 C Uani 0.2672(4) 0.3229(2) 0.6741(4) 1.000 0.038(2) . .
C29 C Uani 0.3257(4) 0.3117(3) 0.7641(4) 1.000 0.040(3) . .
C30 C Uani 0.3020(5) 0.3253(4) 0.8412(5) 1.000 0.061(3) . .
C31 C Uani 0.1965(4) 0.4074(3) 0.6636(5) 1.000 0.042(3) . .
C32 C Uani 0.1693(4) 0.4424(2) 0.5807(4) 1.000 0.036(2) . .
C33 C Uani 0.2254(3) 0.4880(2) 0.5856(4) 1.000 0.0289(19) . .
C34 C Uani 0.2392(4) 0.5196(2) 0.6703(5) 1.000 0.036(2) . .
C35 C Uani 0.2629(5) 0.4808(3) 0.7497(5) 1.000 0.046(3) . .
C36 C Uani 0.2715(8) 0.5083(5) 0.8386(7) 1.000 0.098(6) . .
C37 C Uani 0.2851(4) 0.6147(2) 0.6855(4) 1.000 0.036(2) . .
C38 C Uani 0.3023(3) 0.64414(19) 0.6114(4) 1.000 0.0317(18) . .
C39 C Uani 0.3819(3) 0.6365(2) 0.6208(4) 1.000 0.030(2) . .
C40 C Uani 0.4274(3) 0.65634(19) 0.7109(4) 1.000 0.0259(16) . .
C41 C Uani 0.4051(3) 0.6287(2) 0.7847(4) 1.000 0.0295(16) . .
C42 C Uani 0.4424(4) 0.6534(2) 0.8770(4) 1.000 0.036(2) . .
O20B O Uani 0.5750(8) 0.2898(5) 0.9559(8) 0.430(18) 0.062(5) . .
C23B C Uani 0.5494(5) 0.2544(4) 0.8099(5) 0.430(18) 0.059(3) . .
C24B C Uani 0.5189(6) 0.2574(4) 0.8877(6) 0.430(18) 0.073(4) . .
O113 O Uiso 0.60950 0.43940 1.03050 0.500 0.5570 . .
O114 O Uiso 0.50000 0.3754(15) 1.00000 0.500 0.263(13) . .
C101 C Uiso 0.5588(14) 0.4239(9) 0.7282(11) 0.500 0.144(12) . .
C102 C Uiso 0.6184(11) 0.4291(9) 0.8053(15) 0.500 0.131(10) . .
C103 C Uiso 0.6079(10) 0.4414(8) 0.8856(12) 0.500 0.122(9) . .
C104 C Uiso 0.5378(12) 0.4485(8) 0.8888(12) 0.500 0.091(6) . .
C105 C Uiso 0.4781(10) 0.4433(10) 0.8117(16) 0.500 0.200(19) . .
C106 C Uiso 0.4887(12) 0.4310(10) 0.7314(12) 0.500 0.131(10) . .
C107 C Uiso 0.5693(19) 0.4059(13) 0.640(2) 0.500 0.123(9) . .
C108 C Uiso 0.627(2) 0.4351(17) 0.613(3) 0.500 0.158(13) . .
C109 C Uiso 0.588(3) 0.490(2) 0.600(4) 0.500 0.23(2) . .
C110 C Uiso 0.649(3) 0.431(2) 0.540(3) 0.500 0.203(19) . .
C111 C Uiso 0.521(2) 0.4621(14) 0.961(2) 0.500 0.127(10) . .
C112 C Uiso 0.545(3) 0.424(3) 1.013(5) 0.500 0.23(3) . .
C115 C Uiso 0.510(4) 0.5158(18) 0.979(5) 0.500 0.21(2) . .
O36 O Uani 0.50000 0.0454(5) 1.00000 1.000 0.168(8) . .
O37 O Uani 0.00000 0.3923(4) 0.50000 1.000 0.108(5) . .
O38 O Uani 0.00000 0.3756(2) 1.00000 1.000 0.040(2) . .
O39 O Uani 0.3507(5) 0.2031(4) 0.9383(5) 1.000 0.115(4) . .
O40 O Uani 0.0806(5) 0.4427(3) 0.8198(5) 1.000 0.099(3) . .
O41 O Uani 0.3484(10) 0.1088(5) 1.1053(15) 1.000 0.362(12) . .
O42 O Uani 0.0448(2) 0.28593(15) 0.9191(3) 1.000 0.0373(16) . .
O43 O Uani 0.1047(3) 0.3321(2) 0.7981(4) 1.000 0.0563(19) . .
O44 O Uani 0.0864(3) 0.29091(18) 0.5265(3) 1.000 0.0474(16) . .
O45 O Uani 0.5136(15) 0.1083(8) 0.8590(18) 1.000 0.399(15) . .
O46 O Uani 0.0235(4) 0.3099(3) 1.3386(4) 1.000 0.075(3) . .
O47 O Uani 0.5886(5) 0.0998(3) 0.5405(8) 1.000 0.138(5) . .
O48 O Uani 0.0147(5) 0.4597(4) 1.3632(7) 1.000 0.128(5) . .
O49 O Uani 0.4521(16) 0.0906(8) 0.6374(13) 1.000 0.325(16) . .
H8 H Uiso 0.84690 0.59500 0.64450 1.000 0.0410 calc R
H9 H Uiso 0.84980 0.44130 0.66990 1.000 0.0430 calc R
H10 H Uiso 0.92340 0.48780 0.98680 1.000 0.0700 calc R
H11 H Uiso 0.52910 0.72040 0.75780 1.000 0.0340 calc R
H3 H Uiso 0.50220 0.69130 0.59860 1.000 0.0370 calc R
H4 H Uiso 0.71350 0.62560 0.63610 1.000 0.0370 calc R
H5 H Uiso 0.71210 0.67900 0.99630 1.000 0.0770 calc R
H18 H Uiso 0.62980 0.16580 0.59450 1.000 0.0510 calc R
H19 H Uiso 0.44060 0.21900 0.55810 1.000 0.0510 calc R
H20A H Uiso 0.52250 0.18110 0.91410 0.570(18) 0.2280 calc R
H21 H Uiso 0.62740 0.72330 0.70410 1.000 0.0340 calc R
H23 H Uiso 0.30450 0.18690 0.52770 1.000 0.0520 calc R
H23A H Uiso 0.56180 0.29210 0.79460 0.570(18) 0.0710 calc R
H24 H Uiso 0.23680 0.29620 0.47500 1.000 0.0470 calc R
H24A H Uiso 0.55810 0.26930 0.94190 0.570(18) 0.0870 calc R
H24B H Uiso 0.47970 0.28520 0.87400 0.570(18) 0.0870 calc R
H25 H Uiso 0.26110 0.26600 0.87810 1.000 0.1040 calc R
H28 H Uiso 0.18290 0.38520 0.51070 1.000 0.0470 calc R
H29 H Uiso 0.20680 0.55610 0.52680 1.000 0.0450 calc R
H30 H Uiso 0.19170 0.55410 0.82750 1.000 0.2480 calc R
H31 H Uiso 0.60640 0.60840 0.66350 1.000 0.0310 calc R
H33 H Uiso 0.24900 0.59320 0.52610 1.000 0.0390 calc R
H34 H Uiso 0.38130 0.65250 0.50490 1.000 0.0410 calc R
H35 H Uiso 0.39040 0.71810 0.87900 1.000 0.0460 calc R
H41 H Uiso 0.72490 0.66040 0.79810 1.000 0.0320 calc R
H51 H Uiso 0.61060 0.59170 0.82040 1.000 0.0380 calc R
H61 H Uiso 0.65640 0.60710 0.97130 1.000 0.0560 calc R
H62 H Uiso 0.71970 0.58060 0.94100 1.000 0.0560 calc R
H71 H Uiso 0.82160 0.61890 0.82490 1.000 0.0380 calc R
H81 H Uiso 0.88990 0.55870 0.76550 1.000 0.0370 calc R
H91 H Uiso 0.75690 0.49600 0.69520 1.000 0.0370 calc R
H101 H Uiso 0.89050 0.46500 0.83120 1.000 0.0350 calc R
H111 H Uiso 0.75010 0.49050 0.84940 1.000 0.0400 calc R
H121 H Uiso 0.80840 0.48470 1.00380 1.000 0.0590 calc R
H122 H Uiso 0.80750 0.42660 0.95700 1.000 0.0610 calc R
H131 H Uiso 0.90690 0.38000 0.82820 1.000 0.0400 calc R
H141 H Uiso 0.87190 0.29770 0.74500 1.000 0.0440 calc R
H151 H Uiso 0.72760 0.34230 0.68630 1.000 0.0430 calc R
H161 H Uiso 0.77700 0.24540 0.79330 1.000 0.0420 calc R
H171 H Uiso 0.74010 0.34680 0.86080 1.000 0.0430 calc R
H181 H Uiso 0.78910 0.30970 1.00060 1.000 0.0510 calc R
H182 H Uiso 0.72900 0.26810 0.94150 1.000 0.0510 calc R
H191 H Uiso 0.69250 0.19340 0.79590 1.000 0.0600 calc R
H201 H Uiso 0.58760 0.15610 0.69650 1.000 0.0520 calc R
H211 H Uiso 0.53900 0.26540 0.64100 1.000 0.0390 calc R
H221 H Uiso 0.48440 0.18910 0.74180 1.000 0.0490 calc R
H251 H Uiso 0.37600 0.19200 0.71570 1.000 0.0430 calc R
H261 H Uiso 0.26230 0.21840 0.61820 1.000 0.0480 calc R
H271 H Uiso 0.33080 0.31900 0.59290 1.000 0.0460 calc R
H281 H Uiso 0.21930 0.30750 0.67390 1.000 0.0460 calc R
H291 H Uiso 0.37040 0.33320 0.76800 1.000 0.0490 calc R
H301 H Uiso 0.34370 0.32050 0.89660 1.000 0.0730 calc R
H302 H Uiso 0.28730 0.36430 0.83730 1.000 0.0730 calc R
H311 H Uiso 0.15880 0.37910 0.66200 1.000 0.0510 calc R
H321 H Uiso 0.12290 0.46030 0.58070 1.000 0.0440 calc R
H331 H Uiso 0.27200 0.47140 0.58370 1.000 0.0350 calc R
H341 H Uiso 0.19420 0.53980 0.66950 1.000 0.0440 calc R
H351 H Uiso 0.31050 0.46390 0.75260 1.000 0.0560 calc R
H361 H Uiso 0.29620 0.48340 0.88850 1.000 0.1180 calc R
H362 H Uiso 0.30070 0.54220 0.84500 1.000 0.1180 calc R
H371 H Uiso 0.23250 0.62050 0.67870 1.000 0.0440 calc R
H381 H Uiso 0.29400 0.68410 0.61760 1.000 0.0380 calc R
H391 H Uiso 0.39190 0.59680 0.61450 1.000 0.0360 calc R
H401 H Uiso 0.42210 0.69700 0.71430 1.000 0.0310 calc R
H411 H Uiso 0.41770 0.58890 0.78640 1.000 0.0350 calc R
H421 H Uiso 0.42230 0.63630 0.92040 1.000 0.0430 calc R
H422 H Uiso 0.49520 0.64520 0.89590 1.000 0.0430 calc R
H13 H Uiso 0.88680 0.37950 0.67880 1.000 0.0520 calc R
H14 H Uiso 0.71470 0.25100 0.63200 1.000 0.0490 calc R
H15 H Uiso 0.82940 0.22480 0.92120 1.000 0.0480 calc R
H20B H Uiso 0.59030 0.27160 1.00330 0.430(18) 0.0750 calc R
H23B H Uiso 0.56180 0.29210 0.79460 0.430(18) 0.0710 calc R
H24C H Uiso 0.47110 0.27610 0.86960 0.430(18) 0.0870 calc R
H24D H Uiso 0.51360 0.22030 0.91010 0.430(18) 0.0870 calc R
H10A H Uiso 0.58110 0.36630 0.64490 0.500 0.1840 calc R
H10B H Uiso 0.52200 0.41020 0.59220 0.500 0.1840 calc R
H10C H Uiso 0.61750 0.51710 0.58200 0.500 0.3420 calc R
H10D H Uiso 0.58140 0.50100 0.65590 0.500 0.3420 calc R
H10E H Uiso 0.54050 0.48640 0.55360 0.500 0.3420 calc R
H11A H Uiso 0.68520 0.45980 0.54270 0.500 0.3050 calc R
H11B H Uiso 0.60720 0.43570 0.48570 0.500 0.3050 calc R
H11C H Uiso 0.67120 0.39510 0.53930 0.500 0.3050 calc R
H11D H Uiso 0.46830 0.45050 0.93940 0.500 0.1910 calc R
H11E H Uiso 0.50480 0.53810 0.92640 0.500 0.3090 calc R
H11F H Uiso 0.55230 0.52870 1.02850 0.500 0.3090 calc R
H11G H Uiso 0.46610 0.51900 0.99620 0.500 0.3090 calc R
H102 H Uiso 0.66640 0.42420 0.80310 0.500 0.1570 calc R
H103 H Uiso 0.64860 0.44500 0.93830 0.500 0.1470 calc R
H105 H Uiso 0.43020 0.44820 0.81390 0.500 0.2400 calc R
H106 H Uiso 0.44790 0.42740 0.67870 0.500 0.1570 calc R
H108 H Uiso 0.67110 0.43820 0.66640 0.500 0.2370 calc R
H114 H Uiso 0.52530 0.34760 0.99920 0.500 0.3940 calc R

loop_
_atom_type_symbol
_atom_type_description
_atom_type_scat_dispersion_real
_atom_type_scat_dispersion_imag
_atom_type_scat_source
O O 0.0106 0.0060 'International Tables Vol C Tables 4.2.6.8 and 6.1.1.4'
H H 0.0000 0.0000 'International Tables Vol C Tables 4.2.6.8 and 6.1.1.4'
C C 0.0033 0.0016 'International Tables Vol C Tables 4.2.6.8 and 6.1.1.4'

loop_
_geom_angle_atom_site_label_1
_geom_angle_atom_site_label_2
_geom_angle_atom_site_label_3
_geom_angle
_geom_angle_site_symmetry_1
_geom_angle_site_symmetry_2
_geom_angle_site_symmetry_3
_geom_angle_publ_flag
C4 O1 C7 118.1(4) . . . yes
C1 O2 C5 113.9(4) . . . yes
C10 O6 C13 118.9(5) . . . yes
C7 O7 C11 112.8(4) . . . yes
C16 O11 C19 118.7(5) . . . yes
C13 O12 C17 114.7(5) . . . yes
C22 O16 C25 116.6(5) . . . yes
C19 O17 C23A 113.2(5) . . . yes
C19 O17 C23B 113.2(5) . . . yes
C28 O21 C31 118.8(6) . . . yes
C25 O22 C29 115.1(5) . . . yes
C34 O26 C37 118.6(5) . . . yes
C31 O27 C35 114.3(6) . . . yes
C1 O31 C40 117.4(4) . . . yes
C37 O32 C41 113.5(5) . . . yes
C2 O3 H3 109.43 . . . no
C3 O4 H4 109.40 . . . no
C6 O5 H5 109.53 . . . no
C8 O8 H8 109.51 . . . no
C9 O9 H9 109.33 . . . no
C12 O10 H10 109.42 . . . no
C14 O13 H13 109.54 . . . no
C15 O14 H14 109.48 . . . no
C18 O15 H15 109.43 . . . no
C20 O18 H18 109.56 . . . no
C21 O19 H19 109.48 . . . no
C24A O20A H20A 109.53 . . . no
C24B O20B H20B 109.42 . . . no
C26 O23 H23 109.40 . . . no
C27 O24 H24 109.46 . . . no
C30 O25 H25 109.48 . . . no
C32 O28 H28 109.49 . . . no
C33 O29 H29 109.45 . . . no
C36 O30 H30 109.46 . . . no
C38 O33 H33 109.40 . . . no
C39 O34 H34 109.48 . . . no
C42 O35 H35 109.47 . . . no
C112 O114 C112 70(4) . . 2_657 yes
H114 O114 H114 72.25 . . 2_657 no
C112 O114 H114 171.21 2_657 . . no
C112 O114 H114 109.62 . . . no
C112 O114 H114 109.62 2_657 . 2_657 no
C112 O114 H114 171.21 . . 2_657 no
O2 C1 O31 110.5(4) . . . yes
O2 C1 C2 111.2(5) . . . yes
O31 C1 C2 107.3(4) . . . yes
C1 C2 C3 111.3(4) . . . no
O3 C2 C3 111.2(5) . . . yes
O3 C2 C1 110.9(5) . . . yes
C2 C3 C4 108.5(5) . . . no
O4 C3 C2 110.3(4) . . . yes
O4 C3 C4 111.2(5) . . . yes
O1 C4 C3 107.1(4) . . . yes
O1 C4 C5 110.0(4) . . . yes
C3 C4 C5 110.3(5) . . . no
C4 C5 C6 114.9(5) . . . no
O2 C5 C6 106.0(5) . . . yes
O2 C5 C4 108.9(4) . . . yes
O5 C6 C5 115.3(6) . . . yes
O1 C7 C8 108.7(5) . . . yes
O7 C7 C8 109.5(4) . . . yes
O1 C7 O7 110.7(5) . . . yes
O8 C8 C7 109.4(4) . . . yes
C7 C8 C9 109.1(5) . . . no
O8 C8 C9 111.6(5) . . . yes
O9 C9 C10 109.4(4) . . . yes
O9 C9 C8 109.7(5) . . . yes
C8 C9 C10 108.6(5) . . . no
C9 C10 C11 110.1(5) . . . no
O6 C10 C11 107.5(5) . . . yes
O6 C10 C9 107.6(5) . . . yes
O7 C11 C12 106.5(5) . . . yes
C10 C11 C12 114.6(6) . . . no
O7 C11 C10 108.4(5) . . . yes
O10 C12 C11 113.5(7) . . . yes
O6 C13 C14 106.5(5) . . . yes
O6 C13 O12 111.4(6) . . . yes
O12 C13 C14 110.2(4) . . . yes
O13 C14 C13 110.7(4) . . . yes
O13 C14 C15 109.9(5) . . . yes
C13 C14 C15 110.7(6) . . . no
O14 C15 C16 110.2(4) . . . yes
C14 C15 C16 108.3(5) . . . no
O14 C15 C14 111.1(6) . . . yes
C15 C16 C17 112.6(5) . . . no
O11 C16 C15 105.5(5) . . . yes
O11 C16 C17 110.1(6) . . . yes
O12 C17 C18 106.2(5) . . . yes
C16 C17 C18 113.4(5) . . . no
O12 C17 C16 111.4(6) . . . yes
O15 C18 C17 112.1(6) . . . yes
O17 C19 C20 111.2(6) . . . yes
O11 C19 C20 109.2(6) . . . yes
O11 C19 O17 109.5(6) . . . yes
O18 C20 C21 111.2(5) . . . yes
C19 C20 C21 110.6(6) . . . no
O18 C20 C19 109.0(6) . . . yes
O19 C21 C22 109.9(6) . . . yes
O19 C21 C20 109.2(5) . . . yes
C20 C21 C22 109.1(5) . . . no
O16 C22 C23B 110.5(6) . . . yes
O16 C22 C21 109.1(5) . . . yes
O16 C22 C23A 110.5(6) . . . yes
C21 C22 C23B 107.8(7) . . . no
C21 C22 C23A 107.8(7) . . . no
O17 C23A C22 108.3(7) . . . yes
C22 C23A C24A 111.6(8) . . . no
O17 C23A C24A 107.6(7) . . . yes
C22 C23B C24B 111.6(8) . . . no
O17 C23B C22 108.3(7) . . . yes
O17 C23B C24B 107.6(7) . . . yes
O20A C24A C23A 112.7(12) . . . yes
O20B C24B C23B 103.2(10) . . . yes
O16 C25 O22 111.4(5) . . . yes
O16 C25 C26 107.9(5) . . . yes
O22 C25 C26 110.6(6) . . . yes
C25 C26 C27 109.6(5) . . . no
O23 C26 C27 111.4(5) . . . yes
O23 C26 C25 110.1(6) . . . yes
O24 C27 C26 112.1(5) . . . yes
C26 C27 C28 110.3(5) . . . no
O24 C27 C28 106.6(6) . . . yes
O21 C28 C27 107.3(5) . . . yes
C27 C28 C29 111.6(6) . . . no
O21 C28 C29 108.3(5) . . . yes
O22 C29 C30 105.5(6) . . . yes
O22 C29 C28 110.3(5) . . . yes
C28 C29 C30 113.4(7) . . . no
O25 C30 C29 113.2(7) . . . yes
O27 C31 C32 111.9(6) . . . yes
O21 C31 C32 107.1(6) . . . yes
O21 C31 O27 111.2(6) . . . yes
C31 C32 C33 108.9(6) . . . no
O28 C32 C31 112.9(5) . . . yes
O28 C32 C33 111.5(5) . . . yes
O29 C33 C34 110.0(4) . . . yes
O29 C33 C32 108.3(5) . . . yes
C32 C33 C34 109.5(5) . . . no
C33 C34 C35 110.0(5) . . . no
O26 C34 C33 107.5(6) . . . yes
O26 C34 C35 108.8(6) . . . yes
O27 C35 C34 110.5(6) . . . yes
O27 C35 C36 106.1(8) . . . yes
C34 C35 C36 114.0(7) . . . no
O30 C36 C35 106.5(10) . . . yes
O26 C37 C38 107.5(5) . . . yes
O32 C37 C38 111.4(5) . . . yes
O26 C37 O32 110.7(5) . . . yes
C37 C38 C39 110.1(5) . . . no
O33 C38 C37 112.0(5) . . . yes
O33 C38 C39 111.5(5) . . . yes
C38 C39 C40 108.6(5) . . . no
O34 C39 C38 110.4(5) . . . yes
O34 C39 C40 108.8(4) . . . yes
C39 C40 C41 111.4(5) . . . no
O31 C40 C39 108.4(5) . . . yes
O31 C40 C41 108.3(4) . . . yes
O32 C41 C42 105.7(5) . . . yes
C40 C41 C42 113.4(5) . . . no
O32 C41 C40 111.4(5) . . . yes
O35 C42 C41 111.6(5) . . . yes
O2 C1 H11 109.20 . . . no
C2 C1 H11 109.35 . . . no
O31 C1 H11 109.27 . . . no
C3 C2 H21 107.78 . . . no
C1 C2 H21 107.75 . . . no
O3 C2 H21 107.72 . . . no
C2 C3 H31 108.90 . . . no
C4 C3 H31 108.99 . . . no
O4 C3 H31 108.89 . . . no
O1 C4 H41 109.75 . . . no
C5 C4 H41 109.83 . . . no
C3 C4 H41 109.77 . . . no
O2 C5 H51 108.92 . . . no
C4 C5 H51 109.01 . . . no
C6 C5 H51 108.91 . . . no
H61 C6 H62 107.51 . . . no
O5 C6 H61 108.42 . . . no
C5 C6 H62 108.37 . . . no
O5 C6 H62 108.41 . . . no
C5 C6 H61 108.54 . . . no
O7 C7 H71 109.34 . . . no
C8 C7 H71 109.22 . . . no
O1 C7 H71 109.35 . . . no
C7 C8 H81 108.93 . . . no
C9 C8 H81 108.82 . . . no
O8 C8 H81 108.88 . . . no
C10 C9 H91 109.72 . . . no
C8 C9 H91 109.65 . . . no
O9 C9 H91 109.72 . . . no
C11 C10 H101 110.51 . . . no
O6 C10 H101 110.53 . . . no
C9 C10 H101 110.48 . . . no
C12 C11 H111 109.03 . . . no
O7 C11 H111 109.00 . . . no
C10 C11 H111 109.17 . . . no
O10 C12 H122 108.78 . . . no
H121 C12 H122 107.78 . . . no
C11 C12 H121 108.88 . . . no
O10 C12 H121 108.91 . . . no
C11 C12 H122 108.85 . . . no
C14 C13 H131 109.52 . . . no
O6 C13 H131 109.53 . . . no
O12 C13 H131 109.59 . . . no
O13 C14 H141 108.50 . . . no
C15 C14 H141 108.52 . . . no
C13 C14 H141 108.51 . . . no
C14 C15 H151 109.12 . . . no
O14 C15 H151 109.05 . . . no
C16 C15 H151 109.00 . . . no
O11 C16 H161 109.66 . . . no
C15 C16 H161 109.51 . . . no
C17 C16 H161 109.44 . . . no
C16 C17 H171 108.55 . . . no
C18 C17 H171 108.63 . . . no
O12 C17 H171 108.61 . . . no
C17 C18 H181 109.10 . . . no
H181 C18 H182 107.81 . . . no
O15 C18 H182 109.20 . . . no
O15 C18 H181 109.24 . . . no
C17 C18 H182 109.25 . . . no
O17 C19 H191 108.94 . . . no
O11 C19 H191 109.00 . . . no
C20 C19 H191 108.95 . . . no
O18 C20 H201 108.61 . . . no
C19 C20 H201 108.64 . . . no
C21 C20 H201 108.63 . . . no
C22 C21 H211 109.54 . . . no
C20 C21 H211 109.62 . . . no
O19 C21 H211 109.52 . . . no
O16 C22 H221 109.77 . . . no
C23A C22 H221 109.84 . . . no
C23B C22 H221 109.84 . . . no
C21 C22 H221 109.91 . . . no
O17 C23A H23A 109.77 . . . no
C24A C23A H23A 109.74 . . . no
C22 C23A H23A 109.78 . . . no
C24B C23B H23B 109.74 . . . no
C22 C23B H23B 109.78 . . . no
O17 C23B H23B 109.77 . . . no
H24A C24A H24B 107.95 . . . no
C23A C24A H24B 109.01 . . . no
O20A C24A H24A 108.98 . . . no
O20A C24A H24B 109.06 . . . no
C23A C24A H24A 109.04 . . . no
C23B C24B H24C 111.02 . . . no
O20B C24B H24C 111.14 . . . no
H24C C24B H24D 109.22 . . . no
C23B C24B H24D 110.98 . . . no
O20B C24B H24D 111.16 . . . no
O22 C25 H251 108.86 . . . no
O16 C25 H251 109.12 . . . no
C26 C25 H251 108.98 . . . no
C27 C26 H261 108.54 . . . no
C25 C26 H261 108.57 . . . no
O23 C26 H261 108.51 . . . no
C28 C27 H271 109.26 . . . no
C26 C27 H271 109.34 . . . no
O24 C27 H271 109.23 . . . no
C27 C28 H281 109.79 . . . no
C29 C28 H281 109.88 . . . no
O21 C28 H281 109.92 . . . no
C30 C29 H291 109.20 . . . no
C28 C29 H291 109.16 . . . no
O22 C29 H291 109.26 . . . no
C29 C30 H302 108.95 . . . no
O25 C30 H301 108.86 . . . no
O25 C30 H302 108.93 . . . no
C29 C30 H301 108.99 . . . no
H301 C30 H302 107.75 . . . no
O21 C31 H311 108.78 . . . no
O27 C31 H311 108.87 . . . no
C32 C31 H311 108.84 . . . no
C31 C32 H321 107.75 . . . no
C33 C32 H321 107.78 . . . no
O28 C32 H321 107.83 . . . no
O29 C33 H331 109.67 . . . no
C32 C33 H331 109.67 . . . no
C34 C33 H331 109.71 . . . no
C33 C34 H341 110.07 . . . no
C35 C34 H341 110.10 . . . no
O26 C34 H341 110.31 . . . no
C36 C35 H351 108.61 . . . no
C34 C35 H351 108.65 . . . no
O27 C35 H351 108.85 . . . no
H361 C36 H362 108.64 . . . no
O30 C36 H361 110.33 . . . no
O30 C36 H362 110.35 . . . no
C35 C36 H361 110.52 . . . no
C35 C36 H362 110.48 . . . no
O32 C37 H371 109.07 . . . no
C38 C37 H371 109.03 . . . no
O26 C37 H371 109.08 . . . no
O33 C38 H381 107.74 . . . no
C37 C38 H381 107.74 . . . no
C39 C38 H381 107.62 . . . no
C40 C39 H391 109.65 . . . no
O34 C39 H391 109.74 . . . no
C38 C39 H391 109.55 . . . no
C39 C40 H401 109.48 . . . no
O31 C40 H401 109.65 . . . no
C41 C40 H401 109.60 . . . no
O32 C41 H411 108.84 . . . no
C40 C41 H411 108.71 . . . no
C42 C41 H411 108.75 . . . no
O35 C42 H422 109.28 . . . no
C41 C42 H421 109.34 . . . no
C41 C42 H422 109.28 . . . no
O35 C42 H421 109.32 . . . no
H421 C42 H422 107.92 . . . no
C102 C101 C106 120.0(18) . . . no
C106 C101 C107 119(2) . . . no
C102 C101 C107 121(3) . . . no
C101 C102 C103 120(2) . . . no
C102 C103 C104 120.0(18) . . . no
C103 C104 C105 120.1(18) . . . no
C103 C104 C111 125(2) . . . no
C105 C104 C111 114(3) . . . no
C104 C105 C106 120(2) . . . no
C101 C106 C105 120.0(18) . . . no
C101 C107 C108 117(3) . . . no
C107 C108 C110 133(4) . . . no
C107 C108 C109 94(3) . . . no
C109 C108 C110 103(4) . . . no
C104 C111 C112 104(4) . . . no
C104 C111 C115 121(4) . . . no
C112 C111 C115 129(5) . . . no
O113 C112 C111 93.13 . . . yes
O114 C112 C111 116(5) . . . yes
O113 C112 O114 142.47 . . . yes
C101 C102 H102 119.98 . . . no
C103 C102 H102 119.98 . . . no
C102 C103 H103 120.09 . . . no
C104 C103 H103 119.94 . . . no
C104 C105 H105 120.04 . . . no
C106 C105 H105 120.06 . . . no
C101 C106 H106 120.04 . . . no
C105 C106 H106 119.93 . . . no
C101 C107 H10A 107.56 . . . no
C101 C107 H10B 107.66 . . . no
C108 C107 H10A 108.09 . . . no
C108 C107 H10B 108.78 . . . no
H10A C107 H10B 107.29 . . . no
C107 C108 H108 107.87 . . . no
C109 C108 H108 107.54 . . . no
C110 C108 H108 108.13 . . . no
C108 C109 H10C 108.88 . . . no
C108 C109 H10D 109.04 . . . no
C108 C109 H10E 109.16 . . . no
H10C C109 H10D 110.11 . . . no
H10C C109 H10E 109.76 . . . no
H10D C109 H10E 109.87 . . . no
C108 C110 H11A 109.09 . . . no
C108 C110 H11B 109.99 . . . no
C108 C110 H11C 109.66 . . . no
H11A C110 H11B 109.20 . . . no
H11A C110 H11C 109.24 . . . no
H11B C110 H11C 109.64 . . . no
C104 C111 H11D 98.20 . . . no
C112 C111 H11D 97.84 . . . no
C115 C111 H11D 97.46 . . . no
C111 C115 H11E 109.51 . . . no
C111 C115 H11F 109.01 . . . no
C111 C115 H11G 110.05 . . . no
H11E C115 H11F 109.43 . . . no
H11E C115 H11G 109.80 . . . no
H11F C115 H11G 109.01 . . . no

loop_
_geom_bond_atom_site_label_1
_geom_bond_atom_site_label_2
_geom_bond_distance
_geom_bond_site_symmetry_1
_geom_bond_site_symmetry_2
_geom_bond_publ_flag
O1 C4 1.437(6) . . yes
O1 C7 1.402(7) . . yes
O2 C1 1.413(7) . . yes
O2 C5 1.443(7) . . yes
O3 C2 1.407(7) . . yes
O4 C3 1.416(7) . . yes
O5 C6 1.362(9) . . yes
O6 C10 1.441(6) . . yes
O6 C13 1.408(7) . . yes
O7 C7 1.428(7) . . yes
O7 C11 1.453(6) . . yes
O8 C8 1.404(7) . . yes
O9 C9 1.423(8) . . yes
O10 C12 1.395(11) . . yes
O11 C16 1.436(10) . . yes
O11 C19 1.412(9) . . yes
O12 C13 1.406(7) . . yes
O12 C17 1.431(9) . . yes
O13 C14 1.409(8) . . yes
O14 C15 1.418(7) . . yes
O15 C18 1.448(9) . . yes
O16 C22 1.425(9) . . yes
O16 C25 1.415(9) . . yes
O17 C19 1.424(10) . . yes
O17 C23A 1.419(11) . . yes
O17 C23B 1.419(11) . . yes
O18 C20 1.434(9) . . yes
O19 C21 1.452(8) . . yes
O20A C24A 1.45(2) . . yes
O20B C24B 1.489(17) . . yes
O21 C28 1.416(6) . . yes
O21 C31 1.434(10) . . yes
O22 C25 1.415(8) . . yes
O22 C29 1.439(9) . . yes
O23 C26 1.418(8) . . yes
O24 C27 1.439(8) . . yes
O25 C30 1.378(13) . . yes
O26 C34 1.442(8) . . yes
O26 C37 1.430(6) . . yes
O27 C31 1.377(9) . . yes
O27 C35 1.439(10) . . yes
O28 C32 1.400(7) . . yes
O29 C33 1.429(7) . . yes
O30 C36 1.42(2) . . yes
O31 C1 1.423(6) . . yes
O31 C40 1.435(7) . . yes
O32 C41 1.439(7) . . yes
O32 C37 1.399(8) . . yes
O33 C38 1.427(7) . . yes
O34 C39 1.424(7) . . yes
O35 C42 1.427(6) . . yes
O3 H3 0.8406 . . no
O4 H4 0.8387 . . no
O5 H5 0.8398 . . no
O8 H8 0.8389 . . no
O9 H9 0.8390 . . no
O10 H10 0.8423 . . no
O13 H13 0.8414 . . no
O14 H14 0.8407 . . no
O15 H15 0.8413 . . no
O18 H18 0.8411 . . no
O19 H19 0.8401 . . no
O20A H20A 0.8406 . . no
O20B H20B 0.8412 . . no
O23 H23 0.8410 . . no
O24 H24 0.8397 . . no
O25 H25 0.8395 . . no
O28 H28 0.8397 . . no
O29 H29 0.8410 . . no
O30 H30 0.8400 . . no
O33 H33 0.8410 . . no
O34 H34 0.8411 . . no
O35 H35 0.8384 . . no
O113 C112 1.2486 . . yes
O114 C112 1.45(8) . . yes
O114 H114 0.8403 . . no
C1 C2 1.515(9) . . no
C2 C3 1.534(7) . . no
C3 C4 1.508(8) . . no
C4 C5 1.530(9) . . no
C5 C6 1.507(10) . . no
C7 C8 1.525(8) . . no
C8 C9 1.535(7) . . no
C9 C10 1.503(8) . . no
C10 C11 1.528(9) . . no
C11 C12 1.495(9) . . no
C13 C14 1.517(8) . . no
C14 C15 1.501(11) . . no
C15 C16 1.534(9) . . no
C16 C17 1.532(8) . . no
C17 C18 1.493(9) . . no
C19 C20 1.509(10) . . no
C20 C21 1.509(10) . . no
C21 C22 1.498(10) . . no
C22 C23B 1.538(11) . . no
C22 C23A 1.538(11) . . no
C23A C24A 1.537(14) . . no
C23B C24B 1.537(14) . . no
C25 C26 1.498(9) . . no
C26 C27 1.525(7) . . no
C27 C28 1.500(9) . . no
C28 C29 1.534(9) . . no
C29 C30 1.480(11) . . no
C31 C32 1.514(9) . . no
C32 C33 1.541(9) . . no
C33 C34 1.498(9) . . no
C34 C35 1.524(10) . . no
C35 C36 1.524(13) . . no
C37 C38 1.507(9) . . no
C38 C39 1.514(9) . . no
C39 C40 1.497(8) . . no
C40 C41 1.533(8) . . no
C41 C42 1.532(8) . . no
C1 H11 1.0003 . . no
C2 H21 0.9999 . . no
C3 H31 1.0001 . . no
C4 H41 1.0000 . . no
C5 H51 0.9994 . . no
C6 H62 0.9899 . . no
C6 H61 0.9886 . . no
C7 H71 1.0013 . . no
C8 H81 0.9997 . . no
C9 H91 0.9997 . . no
C10 H101 0.9994 . . no
C11 H111 1.0015 . . no
C12 H122 0.9901 . . no
C12 H121 0.9894 . . no
C13 H131 1.0012 . . no
C14 H141 1.0018 . . no
C15 H151 0.9996 . . no
C16 H161 0.9992 . . no
C17 H171 0.9995 . . no
C18 H182 0.9896 . . no
C18 H181 0.9906 . . no
C19 H191 1.0002 . . no
C20 H201 1.0001 . . no
C21 H211 0.9991 . . no
C22 H221 1.0016 . . no
C23A H23A 1.0012 . . no
C23B H23B 1.0012 . . no
C24A H24A 0.9891 . . no
C24A H24B 0.9894 . . no
C24B H24C 0.9889 . . no
C24B H24D 0.9908 . . no
C25 H251 1.0003 . . no
C26 H261 1.0015 . . no
C27 H271 0.9997 . . no
C28 H281 1.0019 . . no
C29 H291 0.9985 . . no
C30 H301 0.9898 . . no
C30 H302 0.9901 . . no
C31 H311 1.0007 . . no
C32 H321 1.0010 . . no
C33 H331 1.0005 . . no
C34 H341 0.9995 . . no
C35 H351 0.9991 . . no
C36 H362 0.9894 . . no
C36 H361 0.9903 . . no
C37 H371 1.0010 . . no
C38 H381 0.9989 . . no
C39 H391 0.9999 . . no
C40 H401 1.0013 . . no
C41 H411 1.0002 . . no
C42 H422 0.9899 . . no
C42 H421 0.9890 . . no
C101 C106 1.39(4) . . no
C101 C107 1.55(4) . . no
C101 C102 1.39(3) . . no
C102 C103 1.39(3) . . no
C103 C104 1.39(3) . . no
C104 C105 1.39(3) . . no
C104 C111 1.33(4) . . no
C105 C106 1.39(3) . . no
C107 C108 1.50(6) . . no
C108 C109 1.52(7) . . no
C108 C110 1.36(7) . . no
C111 C112 1.23(8) . . no
C111 C115 1.37(6) . . no
C102 H102 0.9512 . . no
C103 H103 0.9498 . . no
C105 H105 0.9493 . . no
C106 H106 0.9509 . . no
C107 H10A 0.9908 . . no
C107 H10B 0.9882 . . no
C108 H108 0.9926 . . no
C109 H10C 0.9769 . . no
C109 H10D 0.9760 . . no
C109 H10E 0.9790 . . no
C110 H11A 0.9850 . . no
C110 H11B 0.9798 . . no
C110 H11C 0.9783 . . no
C111 H11D 1.0077 . . no
C115 H11E 0.9751 . . no
C115 H11F 0.9855 . . no
C115 H11G 0.9792 . . no

loop_
_geom_contact_atom_site_label_1
_geom_contact_atom_site_label_2
_geom_contact_distance
_geom_contact_site_symmetry_1
_geom_contact_site_symmetry_2
_geom_contact_publ_flag
O1 O4 2.814(6) . . no
O1 O8 2.776(6) . . no
O1 C10 3.417(6) . . no
O2 O5 2.791(7) . . no
O2 C42 3.414(9) . . no
O3 O46 3.212(8) . 4_557 no
O3 O34 2.781(6) . . no
O3 O4 2.859(6) . . no
O3 O31 2.757(5) . . no
O3 O34 3.139(6) . 2_656 no
O3 O44 2.719(6) . 3_555 no
O3 O3 3.111(4) . 2_656 no
O4 O34 2.814(6) . 2_656 no
O4 O8 2.829(6) . . no
O4 O1 2.814(6) . . no
O4 O3 2.859(6) . . no
O4 O33 3.094(6) . 2_656 no
O4 C26 3.338(8) . 3_555 no
O5 C18 3.381(9) . 4_657 no
O5 O15 2.731(7) . 4_657 no
O5 O2 2.791(7) . . no
O5 O41 2.72(2) . 3_555 no
O5 O39 2.759(12) . 3_555 no
O6 C16 3.363(6) . . no
O6 O13 2.774(7) . . no
O6 O9 2.823(6) . . no
O7 O36 3.213(4) . 3_555 no
O7 O10 2.859(7) . . no
O7 O36 3.213(4) . 4_657 no
O8 O4 2.829(6) . . no
O8 O9 2.877(5) . . no
O8 O29 3.178(6) . 2_656 no
O8 O49 2.88(3) . 3_555 no
O8 O1 2.776(6) . . no
O8 O33 3.012(6) . 2_656 no
O9 O8 2.877(5) . . no
O9 O13 2.845(6) . . no
O9 O6 2.823(6) . . no
O9 O48 2.925(12) . 2_657 no
O9 O29 2.833(6) . 2_656 no
O9 O28 3.018(6) . 2_656 no
O10 O36 2.798(11) . 3_555 no
O10 O36 2.798(11) . 4_657 no
O10 O40 2.785(10) . 2_657 no
O10 O38 2.795(7) . 2_657 no
O10 O38 2.795(7) . 1_655 no
O10 O7 2.859(7) . . no
O11 O18 2.736(6) . . no
O11 O14 2.838(8) . . no
O12 O15 2.772(6) . . no
O12 C12 3.413(8) . . no
O12 O38 3.100(4) . 1_655 no
O12 O38 3.100(4) . 2_657 no
O13 O28 2.847(6) . 2_656 no
O13 O6 2.774(7) . . no
O13 O24 3.015(6) . 2_656 no
O13 O46 2.707(10) . 2_657 no
O13 O14 2.825(7) . . no
O13 O9 2.845(6) . . no
O14 C38 3.398(6) . 3_545 no
O14 O18 2.839(7) . . no
O14 O23 3.064(6) . 2_656 no
O14 O13 2.825(7) . . no
O14 O24 2.711(7) . 2_656 no
O14 O11 2.838(8) . . no
O15 O5 2.731(7) . 4_647 no
O15 O35 2.886(7) . 3_545 no
O15 O12 2.772(6) . . no
O15 O42 2.714(7) . 2_657 no
O16 O23 2.752(6) . . no
O16 O19 2.815(7) . . no
O17 O41 2.921(15) . 2_657 no
O17 O20B 2.784(14) . . no
O17 O20A 2.95(3) . . no
O18 C37 3.383(9) . 3_545 no
O18 O47 2.691(10) . . no
O18 O14 2.839(7) . . no
O18 O19 2.879(8) . . no
O18 O23 3.012(7) . 2_656 no
O18 O19 3.211(7) . 2_656 no
O18 O11 2.736(6) . . no
O19 O19 2.775(7) . 2_656 no
O19 O18 2.879(8) . . no
O19 O23 2.828(8) . . no
O19 O16 2.815(7) . . no
O19 O18 3.211(7) . 2_656 no
O19 O49 2.98(2) . . no
O19 O47 3.116(10) . 2_656 no
O20A O45 2.56(3) . . no
O20A O20A 2.91(3) . 2_657 no
O20A O17 2.95(3) . . no
O20A O39 2.92(3) . . no
O20A C25 3.39(2) . . no
O20A O22 3.17(3) . . no
O20B O17 2.784(14) . . no
O20B C23A 2.373(14) . . no
O20B O114 2.76(3) . . no
O20B O114 2.76(3) . . no
O21 O24 2.778(6) . . no
O21 O28 2.805(7) . . no
O22 C24A 3.297(13) . . no
O22 C24A 3.297(13) . . no
O22 O20A 3.17(3) . . no
O22 O25 2.718(10) . . no
O22 O39 2.872(9) . . no
O23 O16 2.752(6) . . no
O23 O14 3.064(6) . 2_656 no
O23 O18 3.012(7) . 2_656 no
O23 C38 3.418(8) . 4_546 no
O23 O24 2.938(7) . . no
O23 O19 2.828(8) . . no
O23 O33 2.727(6) . 4_546 no
O24 O14 2.711(7) . 2_656 no
O24 O23 2.938(7) . . no
O24 O21 2.778(6) . . no
O24 O44 2.783(7) . . no
O24 O28 2.886(6) . . no
O24 O13 3.015(6) . 2_656 no
O25 O39 3.046(12) . . no
O25 O43 2.741(10) . . no
O25 O22 2.718(10) . . no
O26 O33 2.834(6) . . no
O26 C40 3.401(7) . . no
O26 O29 2.851(6) . . no
O27 O30 2.602(14) . . no
O27 O40 3.162(11) . . no
O27 C30 3.388(11) . . no
O28 O29 2.831(6) . . no
O28 O48 3.110(12) . 1_554 no
O28 O13 2.847(6) . 2_656 no
O28 O21 2.805(7) . . no
O28 O24 2.886(6) . . no
O28 O37 3.023(6) . . no
O28 O9 3.018(6) . 2_656 no
O28 O37 3.023(6) . 2_556 no
O29 O47 2.951(11) . 3_455 no
O29 O26 2.851(6) . . no
O29 O33 2.762(6) . . no
O29 O8 3.178(6) . 2_656 no
O29 O9 2.833(6) . 2_656 no
O29 O28 2.831(6) . . no
O30 O27 2.602(14) . . no
O30 O40 2.942(17) . . no
O31 O3 2.757(5) . . no
O31 O34 2.834(5) . . no
O32 O35 2.886(6) . . no
O33 O4 3.094(6) . 2_656 no
O33 O29 2.762(6) . . no
O33 O26 2.834(6) . . no
O33 O34 2.856(6) . . no
O33 O8 3.012(6) . 2_656 no
O34 O3 3.139(6) . 2_656 no
O34 O31 2.834(5) . . no
O34 O33 2.856(6) . . no
O34 O4 2.814(6) . 2_656 no
O34 O3 2.781(6) . . no
O35 O32 2.886(6) . . no
O36 O7 3.213(4) . 4_647 no
O36 O10 2.798(11) . 4_647 no
O36 O45 2.80(3) . . no
O37 O44 2.942(10) . . no
O37 O48 2.815(12) . 1_554 no
O37 O28 3.023(6) . . no
O37 C32 3.345(8) . . no
O38 O42 2.816(5) . . no
O38 O10 2.795(7) . 2_657 no
O38 C13 3.376(7) . 2_657 no
O38 O12 3.100(4) . 2_657 no
O39 C30 3.351(13) . . no
O39 O20A 2.92(3) . . no
O39 O22 2.872(9) . . no
O39 C24B 3.354(13) . 2_657 no
O39 O20B 2.794(16) . 2_657 no
O39 O25 3.046(12) . . no
O39 C24A 3.354(13) . 2_657 no
O40 O27 3.162(11) . . no
O40 C12 3.362(11) . 2_657 no
O40 O10 2.785(10) . 2_657 no
O40 O30 2.942(17) . . no
O40 O43 2.781(9) . . no
O41 C19 3.286(18) . 2_657 no
O41 O17 2.921(14) . 2_657 no
O42 O43 2.789(7) . . no
O42 C18 3.401(9) . 2_657 no
O42 O38 2.816(5) . . no
O42 O15 2.714(7) . 2_657 no
O43 O42 2.789(7) . . no
O43 O40 2.781(9) . . no
O43 O25 2.741(10) . . no
O44 O37 2.942(10) . . no
O44 O37 2.942(10) . 2_556 no
O44 O24 2.783(7) . . no
O45 O20A 2.56(3) . . no
O45 O41 2.55(4) . 2_657 no
O45 O36 2.80(3) . . no
O46 C14 3.242(11) . 2_657 no
O46 O13 2.707(10) . 2_657 no
O47 O19 3.116(10) . 2_656 no
O47 C20 3.244(12) . . no
O47 O29 2.951(11) . 3_545 no
O47 O18 2.691(10) . . no
O48 O9 2.925(12) . 2_657 no
O49 O47 2.69(2) . 2_656 no
O49 O19 2.98(2) . . no
O1 H111 2.4493 . . no
O1 H91 2.5606 . . no
O1 H62 2.6982 . . no
O1 H4 2.4077 . . no
O2 H5 2.6945 . . no
O2 H422 2.6393 . . no
O3 H34 2.8367 . 2_656 no
O4 H34 2.0241 . 2_656 no
O4 H261 2.3665 . 3_555 no
O5 H41 2.7800 . . no
O5 H15 2.8916 . 4_657 no
O6 H151 2.4916 . . no
O6 H9 2.4014 . . no
O6 H171 2.5471 . . no
O6 H122 2.7093 . . no
O6 H13 2.7851 . . no
O6 H108 2.7969 . . no
O6 H102 2.8373 . . no
O7 H62 2.6366 . . no
O7 H10 2.4614 . . no
O8 H33 2.8652 . 2_656 no
O8 H4 2.0154 . . no
O8 H251 2.7842 . 3_555 no
O9 H13 2.4649 . . no
O10 H101 2.6433 . . no
O11 H23A 2.4733 . . no
O11 H182 2.7707 . . no
O11 H23A 2.4733 . . no
O11 H211 2.6583 . . no
O11 H14 2.4308 . . no
O12 H122 2.7019 . . no
O12 H15 2.8466 . . no
O13 H9 2.0260 . . no
O113 C36 3.0596 . 2_657 no
O13 H28 2.6416 . 2_656 no
O113 C103 2.2941 . . no
O13 H24 2.7173 . 2_656 no
O114 C105 3.33(3) . . no
O114 O20B 2.76(3) . . no
O114 C105 3.33(3) . 2_657 no
O14 H381 2.4171 . 3_545 no
O114 O20B 2.76(3) . 2_657 no
O14 H24 1.8728 . 2_656 no
O15 H35 2.1726 . 3_545 no
O15 H5 1.9013 . 4_647 no
O15 H161 2.6425 . . no
O16 H24B 2.7258 . . no
O16 H19 2.4998 . . no
O16 H24C 2.6154 . . no
O16 H271 2.5598 . . no
O16 H291 2.5891 . . no
O17 H20A 2.6370 . . no
O17 H182 2.5750 . . no
O18 H19 2.8120 . 2_656 no
O18 H14 2.0030 . . no
O18 H371 2.5751 . 3_545 no
O20A H221 2.5941 . . no
O20B H114 2.6827 . 2_657 no
O20B H301 2.4775 . 2_657 no
O20B H114 1.9567 . . no
O20B H23A 2.4932 . . no
O21 H28 2.3796 . . no
O21 H302 2.7109 . . no
O21 H351 2.5089 . . no
O21 H331 2.5810 . . no
O22 H24C 2.5091 . . no
O22 H24B 2.7144 . . no
O22 H25 2.6783 . . no
O23 H14 2.8321 . 2_656 no
O23 H19 2.1160 . . no
O23 H18 2.8881 . 2_656 no
O23 H24 2.6628 . . no
O24 H28 2.0695 . . no
O25 H181 2.7522 . 2_657 no
O25 H281 2.6406 . . no
O26 H33 2.4302 . . no
O26 H391 2.5347 . . no
O26 H411 2.5317 . . no
O26 H362 2.6830 . . no
O26 H29 2.4593 . . no
O27 H302 2.5243 . . no
O28 H13 2.8356 . 2_656 no
O28 H9 2.8024 . 2_656 no
O29 H8 2.9167 . 2_656 no
O29 H33 1.9605 . . no
O30 H341 2.6959 . . no
O30 H121 2.7089 . 2_657 no
O31 H3 2.3156 . . no
O31 H422 2.7831 . . no
O31 H31 2.6440 . . no
O31 H51 2.4991 . . no
O32 H362 2.6802 . . no
O32 H35 2.7126 . . no
O33 H4 2.8251 . 2_656 no
O33 H8 2.8988 . 2_656 no
O33 H34 2.6368 . . no
O33 H29 1.9821 . . no
O34 H3 1.9663 . . no
O35 H401 2.5549 . . no
O36 H10 2.0072 . 4_647 no
O37 H321 2.8455 . . no
O38 H131 2.7420 . 2_657 no
O39 H24A 2.6786 . 2_657 no
O39 H20B 2.0681 . 2_657 no
O39 H25 2.2833 . . no
O39 H20A 2.8437 . 2_657 no
O41 H191 2.8594 . 2_657 no
O44 H281 2.8928 . . no
O45 H24D 2.8525 . . no
O45 H20A 1.9641 . . no
O45 H221 2.6449 . . no
O46 H13 2.5118 . 2_657 no
O46 H141 2.7814 . 2_657 no
O47 H29 2.6029 . 3_545 no
O47 H201 2.8411 . . no
O47 H18 1.8776 . . no
O47 H341 2.7950 . 3_545 no
O48 H9 2.8806 . 2_657 no
O49 H221 2.8727 . . no
O113 H361 2.1507 . 2_657 no
O113 H11F 2.4421 . . no
O113 H103 1.8624 . . no
O114 H24B 2.9159 . 2_657 no
O114 H24B 2.9159 . . no
C1 C42 3.456(10) . . no
C6 C7 3.548(10) . . no
C6 O41 3.36(2) . 3_555 no
C7 C6 3.548(10) . . no
C8 O49 3.30(3) . 3_555 no
C10 O1 3.417(6) . . no
C12 C13 3.547(10) . . no
C12 O40 3.362(11) . 2_657 no
C12 O12 3.413(8) . . no
C13 O38 3.376(7) . 2_657 no
C13 O38 3.376(7) . 1_655 no
C13 C12 3.547(10) . . no
C14 O46 3.242(11) . 2_657 no
C16 O6 3.363(6) . . no
C18 C19 3.483(10) . . no
C18 O5 3.381(9) . 4_647 no
C18 O42 3.401(9) . 2_657 no
C19 C18 3.483(10) . . no
C19 O41 3.286(18) . 2_657 no
C20 O47 3.244(12) . . no
C24A C25 3.481(12) . . no
C24A O22 3.297(13) . . no
C24B C25 3.481(12) . . no
C24B O22 3.297(13) . . no
C25 O20A 3.39(2) . . no
C25 C24A 3.481(12) . . no
C25 C24A 3.481(12) . . no
C30 O39 3.351(13) . . no
C30 C31 3.523(11) . . no
C30 O27 3.388(11) . . no
C31 C30 3.523(11) . . no
C32 O37 3.345(8) . . no
C32 O37 3.345(8) . 2_556 no
C36 O113 3.0596 . 2_657 no
C40 O26 3.401(7) . . no
C42 C1 3.456(10) . . no
C42 O2 3.414(9) . . no
C1 H422 3.0109 . . no
C102 C109 3.46(6) . . no
C103 O113 2.2941 . . no
C3 H34 2.9174 . 2_656 no
C105 O114 3.33(3) . . no
C106 C109 3.57(6) . . no
C7 H4 2.9710 . . no
C7 H62 3.0396 . . no
C8 H4 2.9288 . . no
C9 H108 2.9528 . . no
C109 C106 3.57(6) . . no
C109 C102 3.46(6) . . no
C10 H10 2.8608 . . no
C11 H102 3.0286 . . no
C13 H9 2.8764 . . no
C14 H9 2.9080 . . no
C15 H24 2.8609 . 2_656 no
C16 H15 2.6248 . . no
C16 H35 3.0675 . 3_545 no
C17 H122 3.0313 . . no
C18 H5 2.6961 . 4_647 no
C19 H14 3.0232 . . no
C19 H182 2.8935 . . no
C20 H14 2.9869 . . no
C22 H20A 3.0567 . . no
C24B H114 2.8042 . . no
C24B H23A 2.0989 . . no
C25 H24C 2.9641 . . no
C26 H19 3.0627 . . no
C27 H28 2.9460 . . no
C28 H28 2.9946 . . no
C29 H24C 2.9063 . . no
C29 H24B 3.0001 . . no
C30 H20B 2.9716 . 2_657 no
C31 H302 2.9437 . . no
C33 H33 2.8256 . . no
C34 H33 2.9673 . . no
C34 H30 3.0508 . . no
C37 H29 2.8674 . . no
C37 H362 3.0255 . . no
C38 H29 2.8704 . . no
C39 H3 2.8114 . . no
C40 H3 2.7773 . . no
C42 H11E 3.0639 . . no
C101 H10E 3.0849 . . no
C101 H10D 2.3207 . . no
C102 H108 2.7284 . . no
C102 H10D 2.8506 . . no
C102 H111 2.8468 . . no
C102 H171 3.0061 . . no
C104 H114 3.0798 . . no
C105 H11E 2.8869 . . no
C106 H10D 3.0011 . . no
C108 H91 2.8508 . . no
C108 H151 2.9699 . . no
C108 H102 2.8779 . . no
C109 H31 3.0443 . . no
C110 H331 3.0261 . 2_656 no
C112 H103 2.6969 . . no
C115 H105 3.0596 . . no
H3 C40 2.7773 . . no
H3 O31 2.3156 . . no
H3 O34 1.9663 . . no
H3 C39 2.8114 . . no
H3 H34 2.5187 . . no
H3 H11 2.5142 . . no
H4 O8 2.0154 . . no
H4 H261 2.5074 . 3_555 no
H4 O33 2.8251 . 2_656 no
H4 C7 2.9710 . . no
H4 C8 2.9288 . . no
H4 O1 2.4077 . . no
H4 H34 2.4804 . 2_656 no
H5 O15 1.9013 . 4_657 no
H5 C18 2.6961 . 4_657 no
H5 O2 2.6945 . . no
H5 H182 2.5059 . 4_657 no
H5 H15 2.0756 . 4_657 no
H8 O33 2.8988 . 2_656 no
H8 O29 2.9167 . 2_656 no
H8 O49 2.0842 . 3_555 no
H9 O48 2.8806 . 2_657 no
H9 O28 2.8024 . 2_656 no
H9 O6 2.4014 . . no
H9 O13 2.0260 . . no
H9 H13 1.6571 . . no
H9 H101 2.4927 . . no
H9 C14 2.9080 . . no
H9 C13 2.8764 . . no
H10 O36 2.0072 . 3_555 no
H10 C10 2.8608 . . no
H10 H101 2.4097 . . no
H10 O36 2.0072 . 4_657 no
H10 O7 2.4614 . . no
H10A H211 2.5898 . . no
H10B H10D 2.5511 . . no
H10B H106 2.3293 . . no
H10B H10E 2.0274 . . no
H10C H11B 2.4766 . . no
H10C H11A 2.1469 . . no
H10D C102 2.8506 . . no
H10D C101 2.3207 . . no
H10D C106 3.0011 . . no
H10D H10B 2.5511 . . no
H10E H10B 2.0274 . . no
H10E C101 3.0849 . . no
H10E H11B 2.2988 . . no
H11 H3 2.5142 . . no
H11 O46 2.6731 . 4_557 no
H11 H401 2.0448 . . no
H11A H91 2.5290 . . no
H11A H10C 2.1469 . . no
H11A H331 2.4283 . 2_656 no
H11B H10E 2.2988 . . no
H11B H10C 2.4766 . . no
H11C H151 2.5794 . . no
H11D H105 1.8891 . . no
H11E C42 3.0639 . . no
H11E C105 2.8869 . . no
H11F O113 2.4421 . . no
H13 O46 2.5118 . 2_657 no
H13 H9 1.6571 . . no
H13 H131 2.2780 . . no
H13 O28 2.8356 . 2_656 no
H13 O9 2.4649 . . no
H13 O6 2.7851 . . no
H14 H18 2.5995 . . no
H14 C20 2.9869 . . no
H14 H24 2.4580 . 2_656 no
H14 H381 2.3063 . 3_545 no
H14 H161 2.4566 . . no
H14 O23 2.8321 . 2_656 no
H14 O18 2.0030 . . no
H14 C19 3.0232 . . no
H14 O11 2.4308 . . no
H15 C16 2.6248 . . no
H15 H161 2.0183 . . no
H15 H5 2.0756 . 4_647 no
H15 H35 1.5481 . 3_545 no
H15 O12 2.8466 . . no
H15 O5 2.8916 . 4_647 no
H15 C42 3.0574 . 3_545 no
H15 O35 2.3439 . 3_545 no
H18 H371 2.2910 . 3_545 no
H18 O47 1.8776 . . no
H18 O23 2.8881 . 2_656 no
H18 H14 2.5995 . . no
H19 C26 3.0627 . . no
H19 O23 2.1160 . . no
H19 O18 2.8120 . 2_656 no
H19 O16 2.4998 . . no
H20A C22 3.0567 . . no
H20A O45 1.9641 . . no
H20A O17 2.6370 . . no
H20B C24A 1.9384 . . no
H20B C30 2.9716 . 2_657 no
H20B H114 2.2328 . . no
H20B C23A 2.9442 . . no
H20B H301 2.0663 . 2_657 no
H21 H41 2.5157 . . no
H23 C38 2.6997 . 4_546 no
H23 O33 1.8889 . 4_546 no
H23 H33 2.5424 . 4_546 no
H23 H381 2.4731 . 4_546 no
H23A O11 2.4733 . . no
H23A H211 2.4247 . . no
H23B C24A 2.0989 . . no
H23B H211 2.4247 . . no
H23B O11 2.4733 . . no
H24 H14 2.4580 . 2_656 no
H24 C15 2.8609 . 2_656 no
H24 O23 2.6628 . . no
H24 H28 2.5544 . . no
H24 O14 1.8728 . 2_656 no
H24 O13 2.7173 . 2_656 no
H24B O22 2.7144 . . no
H24B H291 2.5264 . . no
H24B O114 2.9159 . . no
H24B O114 2.9159 . . no
H24B C29 3.0001 . . no
H24B O16 2.7258 . . no
H24C C25 2.9641 . . no
H24C C29 2.9063 . . no
H24C H291 2.5128 . . no
H24C C23A 2.1051 . . no
H24C H23A 2.4580 . . no
H24C O16 2.6154 . . no
H24C O22 2.5091 . . no
H24D C23A 2.1060 . . no
H24D O45 2.8525 . . no
H25 O39 2.2833 . . no
H25 O22 2.6783 . . no
H28 O13 2.6416 . 2_656 no
H28 O24 2.0695 . . no
H28 C27 2.9460 . . no
H28 C28 2.9946 . . no
H28 H24 2.5544 . . no
H28 O21 2.3796 . . no
H29 O33 1.9821 . . no
H29 C38 2.8704 . . no
H29 H33 1.2237 . . no
H29 C37 2.8674 . . no
H29 O47 2.6029 . 3_455 no
H29 O26 2.4593 . . no
H29 H341 2.3930 . . no
H30 C34 3.0508 . . no
H30 H341 2.5520 . . no
H31 O31 2.6440 . . no
H31 C109 3.0443 . . no
H31 H51 2.5024 . . no
H33 O8 2.8652 . 2_656 no
H33 C33 2.8256 . . no
H33 O26 2.4302 . . no
H33 C34 2.9673 . . no
H33 H29 1.2237 . . no
H33 O29 1.9605 . . no
H34 O33 2.6368 . . no
H34 H4 2.4804 . 2_656 no
H34 H3 2.5187 . . no
H34 O3 2.8367 . 2_656 no
H34 C3 2.9174 . 2_656 no
H34 O4 2.0241 . 2_656 no
H35 O32 2.7126 . . no
H41 O39 2.9100 . 3_555 no
H41 O5 2.7800 . . no
H41 H21 2.5157 . . no
H41 H71 2.0517 . . no
H51 H31 2.5024 . . no
H51 O31 2.4991 . . no
H62 O1 2.6982 . . no
H62 C7 3.0396 . . no
H62 O7 2.6366 . . no
H71 O39 2.6704 . 3_555 no
H71 H41 2.0517 . . no
H81 H101 2.5132 . . no
H81 O49 2.7954 . 3_555 no
H91 H111 2.5012 . . no
H91 O1 2.5606 . . no
H91 H11A 2.5290 . . no
H91 H108 2.1159 . . no
H91 C108 2.8508 . . no
H101 H9 2.4927 . . no
H101 O10 2.6433 . . no
H101 H81 2.5132 . . no
H101 H131 2.1024 . . no
H101 H10 2.4097 . . no
H102 H108 2.2310 . . no
H102 C108 2.8779 . . no
H102 H171 2.3671 . . no
H102 C11 3.0286 . . no
H102 O6 2.8373 . . no
H102 H111 2.2409 . . no
H103 C112 2.6969 . . no
H103 O113 1.8624 . . no
H105 H351 2.2401 . . no
H105 H11D 1.8891 . . no
H105 C115 3.0596 . . no
H106 H10B 2.3293 . . no
H108 H102 2.2310 . . no
H108 H91 2.1159 . . no
H108 O6 2.7969 . . no
H108 H151 2.5609 . . no
H108 C102 2.7284 . . no
H108 C9 2.9528 . . no
H111 H102 2.2409 . . no
H111 H91 2.5012 . . no
H111 C102 2.8468 . . no
H111 O1 2.4493 . . no
H114 H20B 2.2328 . . no
H114 C104 3.0798 . . no
H114 O20B 1.9567 . . no
H114 C24A 2.8042 . . no
H121 O30 2.7089 . 2_657 no
H122 C17 3.0313 . . no
H122 O12 2.7019 . . no
H122 H171 2.5577 . . no
H122 O6 2.7093 . . no
H131 O38 2.7420 . 2_657 no
H131 H101 2.1024 . . no
H131 H13 2.2780 . . no
H131 O38 2.7420 . 1_655 no
H141 O46 2.7814 . 2_657 no
H141 H161 2.5564 . . no
H151 C108 2.9699 . . no
H151 H11C 2.5794 . . no
H151 O6 2.4916 . . no
H151 H108 2.5609 . . no
H161 O15 2.6425 . . no
H161 H14 2.4566 . . no
H161 H141 2.5564 . . no
H161 H191 2.0851 . . no
H161 H35 2.2781 . 3_545 no
H161 H15 2.0183 . . no
H171 C102 3.0061 . . no
H171 H102 2.3671 . . no
H171 O6 2.5471 . . no
H171 H122 2.5577 . . no
H181 O25 2.7522 . 2_657 no
H182 O11 2.7707 . . no
H182 H5 2.5059 . 4_647 no
H182 O17 2.5750 . . no
H182 C19 2.8935 . . no
H191 H161 2.0851 . . no
H191 O41 2.8594 . 2_657 no
H201 H221 2.4740 . . no
H201 O47 2.8411 . . no
H211 H23A 2.4247 . . no
H211 O11 2.6583 . . no
H211 H10A 2.5898 . . no
H211 H23A 2.4247 . . no
H221 O45 2.6449 . . no
H221 O20A 2.5941 . . no
H221 O49 2.8727 . . no
H221 H201 2.4740 . . no
H221 H251 2.0087 . . no
H251 H221 2.0087 . . no
H261 H281 2.5874 . . no
H271 O16 2.5598 . . no
H281 O25 2.6406 . . no
H281 O44 2.8928 . . no
H281 H261 2.5874 . . no
H281 H311 2.0798 . . no
H291 O16 2.5891 . . no
H291 H24B 2.5264 . . no
H291 H24C 2.5128 . . no
H301 O20B 2.4775 . 2_657 no
H301 H20B 2.0663 . 2_657 no
H302 C31 2.9437 . . no
H302 O21 2.7109 . . no
H302 O27 2.5243 . . no
H311 H281 2.0798 . . no
H321 O37 2.8455 . 2_556 no
H321 O37 2.8455 . . no
H321 H341 2.5301 . . no
H331 O21 2.5810 . . no
H331 H351 2.5482 . . no
H341 O47 2.7950 . 3_455 no
H341 O30 2.6959 . . no
H341 H29 2.3930 . . no
H341 H30 2.5520 . . no
H341 H321 2.5301 . . no
H341 H371 2.0940 . . no
H351 H105 2.2401 . . no
H351 H331 2.5482 . . no
H351 O21 2.5089 . . no
H361 O113 2.1507 . 2_657 no
H362 O32 2.6802 . . no
H362 C37 3.0255 . . no
H362 O26 2.6830 . . no
H371 H341 2.0940 . . no
H381 H401 2.4804 . . no
H391 O26 2.5347 . . no
H401 H11 2.0448 . . no
H401 H381 2.4804 . . no
H401 O35 2.5549 . . no
H411 O26 2.5317 . . no
H422 O31 2.7831 . . no
H422 C1 3.0109 . . no
H422 O2 2.6393 . . no

loop_
_geom_hbond_atom_site_label_D
_geom_hbond_atom_site_label_H
_geom_hbond_atom_site_label_A
_geom_hbond_distance_DH
_geom_hbond_distance_HA
_geom_hbond_distance_DA
_geom_hbond_angle_DHA
_geom_hbond_site_symmetry_A
_geom_hbond_publ_flag
O3 H3 O31 0.8406 2.3156 2.757(5) 113.18 . yes
O3 H3 O34 0.8406 1.9663 2.781(6) 163.14 . yes
O4 H4 O1 0.8387 2.4077 2.814(6) 110.52 . yes
O4 H4 O8 0.8387 2.0154 2.829(6) 163.32 . yes
O5 H5 O15 0.8398 1.9013 2.731(7) 169.25 4_657 yes
O8 H8 O49 0.8389 2.0842 2.88(3) 158.99 3_555 yes
O9 H9 O6 0.8390 2.4014 2.823(6) 111.88 . yes
O9 H9 O13 0.8390 2.0260 2.845(6) 164.98 . yes
O10 H10 O7 0.8423 2.4614 2.859(7) 109.81 . yes
O10 H10 O36 0.8423 2.0072 2.798(11) 156.16 3_555 yes
O10 H10 O36 0.8423 2.0072 2.798(11) 156.16 4_657 yes
O13 H13 O9 0.8414 2.4649 2.845(6) 108.39 . yes
O14 H14 O11 0.8407 2.4308 2.838(8) 110.57 . yes
O14 H14 O18 0.8407 2.0030 2.839(7) 172.61 . yes
O15 H15 O35 0.8413 2.3439 2.886(7) 122.67 3_545 yes
O18 H18 O47 0.8411 1.8776 2.691(10) 162.20 . yes
O19 H19 O16 0.8401 2.4998 2.815(7) 103.35 . yes
O19 H19 O23 0.8401 2.1160 2.828(8) 142.40 . yes
O20A H20A O45 0.8406 1.9641 2.56(3) 127.50 . yes
O23 H23 O33 0.8410 1.8889 2.727(6) 174.47 4_546 yes
O24 H24 O14 0.8397 1.8728 2.711(7) 175.88 2_656 yes
O25 H25 O39 0.8395 2.2833 3.046(12) 151.28 . yes
O28 H28 O21 0.8397 2.3796 2.805(7) 112.02 . yes
O28 H28 O24 0.8397 2.0695 2.886(6) 163.95 . yes
O29 H29 O26 0.8410 2.4593 2.851(6) 109.39 . yes
O29 H29 O33 0.8410 1.9821 2.762(6) 153.86 . yes
O30 H30 O41 0.8400 2.0181 2.62(2) 127.83 4_557 yes
O33 H33 O26 0.8410 2.4302 2.834(6) 110.34 . yes
O33 H33 O29 0.8410 1.9605 2.762(6) 158.98 . yes
O34 H34 O4 0.8411 2.0241 2.814(6) 156.10 2_656 yes
O35 H35 O15 0.8384 2.1726 2.886(7) 142.94 3_455 yes
C103 H103 O113 0.9498 1.8624 2.2941 104.61 . yes
C18 H182 O17 0.9896 2.5750 3.456(9) 148.32 . yes
C26 H261 O4 1.0015 2.3665 3.338(8) 163.13 3_445 yes
C30 H302 O27 0.9901 2.5243 3.388(11) 145.65 . yes
C36 H361 O113 0.9903 2.1507 3.0596 151.82 2_657 yes
C37 H371 O18 1.0010 2.5751 3.383(9) 137.70 3_455 yes
C38 H381 O14 0.9989 2.4171 3.398(6) 166.90 3_455 yes
C40 H401 O35 1.0013 2.5549 2.937(7) 102.39 . yes

loop_
_geom_torsion_atom_site_label_1
_geom_torsion_atom_site_label_2
_geom_torsion_atom_site_label_3
_geom_torsion_atom_site_label_4
_geom_torsion
_geom_torsion_site_symmetry_1
_geom_torsion_site_symmetry_2
_geom_torsion_site_symmetry_3
_geom_torsion_site_symmetry_4
_geom_torsion_publ_flag
C7 O1 C4 C3 127.3(5) . . . . no
C7 O1 C4 C5 -112.8(5) . . . . no
C4 O1 C7 O7 111.7(5) . . . . no
C4 O1 C7 C8 -128.0(5) . . . . no
C5 O2 C1 O31 61.1(6) . . . . no
C5 O2 C1 C2 -57.9(5) . . . . no
C1 O2 C5 C4 60.1(6) . . . . no
C1 O2 C5 C6 -175.8(5) . . . . no
C13 O6 C10 C9 125.6(5) . . . . no
C13 O6 C10 C11 -115.8(6) . . . . no
C10 O6 C13 O12 109.7(6) . . . . no
C10 O6 C13 C14 -130.1(6) . . . . no
C11 O7 C7 O1 58.0(6) . . . . no
C11 O7 C7 C8 -61.8(6) . . . . no
C7 O7 C11 C10 61.4(6) . . . . no
C7 O7 C11 C12 -174.8(6) . . . . no
C19 O11 C16 C15 133.6(5) . . . . no
C19 O11 C16 C17 -104.7(6) . . . . no
C16 O11 C19 O17 113.9(6) . . . . no
C16 O11 C19 C20 -124.1(6) . . . . no
C17 O12 C13 O6 58.7(6) . . . . no
C17 O12 C13 C14 -59.4(7) . . . . no
C13 O12 C17 C16 54.0(6) . . . . no
C13 O12 C17 C18 177.8(5) . . . . no
C25 O16 C22 C21 126.9(6) . . . . no
C25 O16 C22 C23A -114.9(6) . . . . no
C22 O16 C25 O22 107.8(5) . . . . no
C22 O16 C25 C26 -130.7(5) . . . . no
C23A O17 C19 O11 62.9(8) . . . . no
C23A O17 C19 C20 -57.9(8) . . . . no
C19 O17 C23A C22 62.3(8) . . . . no
C19 O17 C23A C24A -176.9(7) . . . . no
C31 O21 C28 C27 128.8(6) . . . . no
C31 O21 C28 C29 -110.6(7) . . . . no
C28 O21 C31 O27 107.8(6) . . . . no
C28 O21 C31 C32 -129.6(6) . . . . no
C29 O22 C25 O16 60.4(7) . . . . no
C29 O22 C25 C26 -59.5(7) . . . . no
C25 O22 C29 C28 55.3(8) . . . . no
C25 O22 C29 C30 178.1(6) . . . . no
C37 O26 C34 C33 123.3(5) . . . . no
C37 O26 C34 C35 -117.6(6) . . . . no
C34 O26 C37 O32 113.4(6) . . . . no
C34 O26 C37 C38 -124.7(6) . . . . no
C35 O27 C31 O21 60.8(8) . . . . no
C35 O27 C31 C32 -58.9(8) . . . . no
C31 O27 C35 C34 57.7(8) . . . . no
C31 O27 C35 C36 -178.3(7) . . . . no
C40 O31 C1 O2 116.1(5) . . . . no
C40 O31 C1 C2 -122.5(5) . . . . no
C1 O31 C40 C39 130.6(4) . . . . no
C1 O31 C40 C41 -108.5(5) . . . . no
C41 O32 C37 O26 61.4(6) . . . . no
C41 O32 C37 C38 -58.2(6) . . . . no
C37 O32 C41 C40 54.7(5) . . . . no
C37 O32 C41 C42 178.2(4) . . . . no
H114 O114 C112 C111 130.34 . . . . no
H114 O114 C112 O113 -7.98 . . . . no
O31 C1 C2 C3 -67.1(6) . . . . no
O2 C1 C2 C3 53.9(6) . . . . no
O2 C1 C2 O3 178.2(4) . . . . no
O31 C1 C2 O3 57.3(5) . . . . no
O3 C2 C3 C4 -177.8(4) . . . . no
O3 C2 C3 O4 60.2(6) . . . . no
C1 C2 C3 O4 -175.7(5) . . . . no
C1 C2 C3 C4 -53.6(6) . . . . no
O4 C3 C4 O1 -62.4(5) . . . . no
C2 C3 C4 O1 176.1(4) . . . . no
O4 C3 C4 C5 177.9(4) . . . . no
C2 C3 C4 C5 56.4(5) . . . . no
O1 C4 C5 C6 64.3(6) . . . . no
C3 C4 C5 C6 -177.8(5) . . . . no
O1 C4 C5 O2 -177.0(4) . . . . no
C3 C4 C5 O2 -59.0(5) . . . . no
O2 C5 C6 O5 -57.3(8) . . . . no
C4 C5 C6 O5 63.0(8) . . . . no
O7 C7 C8 O8 -179.2(4) . . . . no
O7 C7 C8 C9 58.4(6) . . . . no
O1 C7 C8 C9 -62.7(5) . . . . no
O1 C7 C8 O8 59.7(5) . . . . no
C7 C8 C9 C10 -57.2(6) . . . . no
O8 C8 C9 O9 62.1(6) . . . . no
O8 C8 C9 C10 -178.3(5) . . . . no
C7 C8 C9 O9 -176.8(5) . . . . no
C8 C9 C10 O6 175.0(5) . . . . no
C8 C9 C10 C11 58.0(6) . . . . no
O9 C9 C10 O6 -65.3(6) . . . . no
O9 C9 C10 C11 177.8(5) . . . . no
C9 C10 C11 O7 -58.9(6) . . . . no
C9 C10 C11 C12 -177.7(6) . . . . no
O6 C10 C11 O7 -175.9(5) . . . . no
O6 C10 C11 C12 65.3(7) . . . . no
O7 C11 C12 O10 -65.6(7) . . . . no
C10 C11 C12 O10 54.3(8) . . . . no
O6 C13 C14 C15 -60.5(6) . . . . no
O12 C13 C14 O13 -177.4(6) . . . . no
O6 C13 C14 O13 61.5(8) . . . . no
O12 C13 C14 C15 60.5(7) . . . . no
O13 C14 C15 O14 60.3(6) . . . . no
C13 C14 C15 C16 -56.0(6) . . . . no
O13 C14 C15 C16 -178.5(4) . . . . no
C13 C14 C15 O14 -177.2(4) . . . . no
C14 C15 C16 C17 51.1(7) . . . . no
O14 C15 C16 C17 172.8(6) . . . . no
O14 C15 C16 O11 -67.1(6) . . . . no
C14 C15 C16 O11 171.1(4) . . . . no
C15 C16 C17 O12 -49.3(7) . . . . no
O11 C16 C17 O12 -166.7(4) . . . . no
C15 C16 C17 C18 -169.0(6) . . . . no
O11 C16 C17 C18 73.6(7) . . . . no
O12 C17 C18 O15 -58.2(6) . . . . no
C16 C17 C18 O15 64.4(8) . . . . no
O11 C19 C20 C21 -67.9(8) . . . . no
O11 C19 C20 O18 54.7(8) . . . . no
O17 C19 C20 O18 175.7(5) . . . . no
O17 C19 C20 C21 53.0(8) . . . . no
C19 C20 C21 C22 -55.4(7) . . . . no
O18 C20 C21 C22 -176.7(5) . . . . no
C19 C20 C21 O19 -175.5(6) . . . . no
O18 C20 C21 O19 63.2(7) . . . . no
C20 C21 C22 O16 179.4(5) . . . . no
O19 C21 C22 O16 -60.9(6) . . . . no
O19 C21 C22 C23A 179.2(6) . . . . no
C20 C21 C22 C23A 59.5(7) . . . . no
C21 C22 C23A O17 -62.4(8) . . . . no
C21 C22 C23A C24A 179.3(7) . . . . no
O16 C22 C23A O17 178.5(6) . . . . no
O16 C22 C23A C24A 60.3(9) . . . . no
O17 C23A C24A O20A -68.9(15) . . . . no
C22 C23A C24A O20A 49.8(15) . . . . no
O22 C25 C26 O23 -179.4(5) . . . . no
O16 C25 C26 O23 58.6(5) . . . . no
O16 C25 C26 C27 -64.3(7) . . . . no
O22 C25 C26 C27 57.8(7) . . . . no
O23 C26 C27 O24 63.8(8) . . . . no
C25 C26 C27 C28 -55.5(8) . . . . no
O23 C26 C27 C28 -177.7(6) . . . . no
C25 C26 C27 O24 -174.1(6) . . . . no
C26 C27 C28 C29 52.6(8) . . . . no
O24 C27 C28 O21 -67.0(6) . . . . no
C26 C27 C28 O21 171.1(6) . . . . no
O24 C27 C28 C29 174.5(5) . . . . no
O21 C28 C29 C30 72.9(8) . . . . no
C27 C28 C29 C30 -169.2(6) . . . . no
O21 C28 C29 O22 -169.1(6) . . . . no
C27 C28 C29 O22 -51.2(7) . . . . no
C28 C29 C30 O25 64.1(9) . . . . no
O22 C29 C30 O25 -56.6(9) . . . . no
O27 C31 C32 O28 -179.1(6) . . . . no
O21 C31 C32 O28 58.7(8) . . . . no
O27 C31 C32 C33 56.5(8) . . . . no
O21 C31 C32 C33 -65.7(6) . . . . no
C31 C32 C33 C34 -55.2(7) . . . . no
O28 C32 C33 C34 179.6(5) . . . . no
O28 C32 C33 O29 59.6(6) . . . . no
C31 C32 C33 O29 -175.1(5) . . . . no
O29 C33 C34 O26 -67.4(7) . . . . no
C32 C33 C34 C35 55.4(8) . . . . no
C32 C33 C34 O26 173.7(5) . . . . no
O29 C33 C34 C35 174.3(6) . . . . no
O26 C34 C35 O27 -172.7(6) . . . . no
O26 C34 C35 C36 67.9(10) . . . . no
C33 C34 C35 C36 -174.6(9) . . . . no
C33 C34 C35 O27 -55.2(9) . . . . no
O27 C35 C36 O30 -50.3(10) . . . . no
C34 C35 C36 O30 71.5(12) . . . . no
O26 C37 C38 O33 62.1(6) . . . . no
O32 C37 C38 O33 -176.5(4) . . . . no
O26 C37 C38 C39 -62.5(6) . . . . no
O32 C37 C38 C39 58.9(6) . . . . no
C37 C38 C39 C40 -56.5(5) . . . . no
O33 C38 C39 C40 178.6(4) . . . . no
O33 C38 C39 O34 59.3(5) . . . . no
C37 C38 C39 O34 -175.8(4) . . . . no
C38 C39 C40 C41 53.9(5) . . . . no
C38 C39 C40 O31 173.0(4) . . . . no
O34 C39 C40 O31 -66.8(5) . . . . no
O34 C39 C40 C41 174.2(4) . . . . no
O31 C40 C41 O32 -171.9(4) . . . . no
C39 C40 C41 C42 -171.8(5) . . . . no
O31 C40 C41 C42 69.1(6) . . . . no
C39 C40 C41 O32 -52.8(6) . . . . no
O32 C41 C42 O35 -68.7(6) . . . . no
C40 C41 C42 O35 53.5(7) . . . . no
C106 C101 C102 H102 179.94 . . . . no
C107 C101 C102 H102 4.65 . . . . no
C102 C101 C106 H106 -179.91 . . . . no
C107 C101 C106 H106 -4.57 . . . . no
C102 C101 C107 H10A 73.14 . . . . no
C102 C101 C107 H10B -171.53 . . . . no
C106 C101 C107 H10A -102.18 . . . . no
C106 C101 C107 H10B 13.15 . . . . no
C101 C102 C103 H103 -179.93 . . . . no
H102 C102 C103 C104 -179.94 . . . . no
H102 C102 C103 H103 0.13 . . . . no
H103 C103 C104 C105 179.94 . . . . no
H103 C103 C104 C111 2.25 . . . . no
C103 C104 C105 H105 -179.93 . . . . no
C111 C104 C105 H105 -1.99 . . . . no
C103 C104 C111 H11D -162.14 . . . . no
C105 C104 C111 H11D 20.05 . . . . no
C104 C105 C106 H106 179.93 . . . . no
H105 C105 C106 C101 179.92 . . . . no
H105 C105 C106 H106 -0.17 . . . . no
C101 C107 C108 H108 44.40 . . . . no
H10A C107 C108 C109 172.89 . . . . no
H10A C107 C108 C110 60.62 . . . . no
H10A C107 C108 H108 -77.17 . . . . no
H10B C107 C108 C109 56.71 . . . . no
H10B C107 C108 C110 -55.56 . . . . no
H10B C107 C108 H108 166.65 . . . . no
C107 C108 C109 H10C 179.25 . . . . no
C107 C108 C109 H10D 59.09 . . . . no
C107 C108 C109 H10E -60.95 . . . . no
C110 C108 C109 H10C -45.17 . . . . no
C110 C108 C109 H10D -165.33 . . . . no
C110 C108 C109 H10E 74.63 . . . . no
H108 C108 C109 H10C 69.02 . . . . no
H108 C108 C109 H10D -51.14 . . . . no
H108 C108 C109 H10E -171.18 . . . . no
C107 C108 C110 H11A 173.99 . . . . no
C107 C108 C110 H11B 54.25 . . . . no
C107 C108 C110 H11C -66.41 . . . . no
C109 C108 C110 H11A 65.47 . . . . no
C109 C108 C110 H11B -54.28 . . . . no
C109 C108 C110 H11C -174.94 . . . . no
H108 C108 C110 H11A -48.29 . . . . no
H108 C108 C110 H11B -168.04 . . . . no
H108 C108 C110 H11C 71.30 . . . . no
H11D C111 C112 O113 175.26 . . . . no
H11D C111 C112 O114 19.20 . . . . no
C104 C111 C115 H11E 13.56 . . . . no
C104 C111 C115 H11F -106.13 . . . . no
C104 C111 C115 H11G 134.35 . . . . no
C112 C111 C115 H11E 162.78 . . . . no
C112 C111 C115 H11F 43.08 . . . . no
C112 C111 C115 H11G -76.44 . . . . no
H11D C111 C115 H11E -90.71 . . . . no
H11D C111 C115 H11F 149.59 . . . . no
H11D C111 C115 H11G 30.08 . . . . no
